data_4511287
loop_
_publ_author_name
'Iwata, Kentaro'
'Kojima, Takashi'
'Ikeda, Yukihiro'

_publ_section_title
;
 Solid Form Selection of Highly Solvating TAK-441 Exhibiting
 Solvate-Trapping Polymorphism
;
_journal_issue 7
_journal_name_full 'Crystal Growth &amp; Design'
_journal_page_first 3335
_journal_paper_doi 10.1021/cg500240j
_journal_volume 14
_journal_year 2014
_chemical_formula_moiety 'C28 H31 F3 N4 O6'
_chemical_formula_sum 'C28 H31 F3 N4 O6'
_chemical_formula_weight 576.57
_space_group_IT_number 14
_symmetry_cell_setting monoclinic
_symmetry_Int_Tables_number 14
_symmetry_space_group_name_Hall '-P 2ybc'
_symmetry_space_group_name_H-M 'P 1 21/c 1'
_atom_sites_solution_hydrogens geom
_atom_sites_solution_primary direct
_atom_sites_solution_secondary difmap
_cell_angle_alpha 90.0000
_cell_angle_beta 100.6201(7)
_cell_angle_gamma 90.0000
_cell_formula_units_Z 8
_cell_length_a 11.6230(2)
_cell_length_b 18.7138(4)
_cell_length_c 25.8604(5)
_cell_measurement_reflns_used 58874
_cell_measurement_temperature 100
_cell_measurement_theta_max 68.20
_cell_measurement_theta_min 3.48
_cell_volume 5528.56(19)
_computing_cell_refinement 'RAPID AUTO'
_computing_data_collection 'RAPID AUTO (Rigaku, ????)'
_computing_data_reduction 'RAPID AUTO'
_computing_molecular_graphics 'CrystalStructure 4.0'
_computing_publication_material 'CrystalStructure 4.0 (Rigaku, 2010)'
_computing_structure_refinement 'SHELXL97 (Sheldrick, 2008)'
_computing_structure_solution 'SHELXS97 (Sheldrick, 2008)'
_diffrn_ambient_temperature 100
_diffrn_detector_area_resol_mean 10.000
_diffrn_measured_fraction_theta_full 0.999
_diffrn_measured_fraction_theta_max 0.999
_diffrn_measurement_device_type 'Rigaku R-AXIS RAPID'
_diffrn_measurement_method \w
_diffrn_radiation_type 'Cu K\a'
_diffrn_radiation_wavelength 1.54187
_diffrn_reflns_av_R_equivalents 0.0753
_diffrn_reflns_limit_h_max 14
_diffrn_reflns_limit_h_min -13
_diffrn_reflns_limit_k_max 22
_diffrn_reflns_limit_k_min -22
_diffrn_reflns_limit_l_max 31
_diffrn_reflns_limit_l_min -31
_diffrn_reflns_number 89159
_diffrn_reflns_theta_full 68.24
_diffrn_reflns_theta_max 68.24
_diffrn_standards_number 0
_exptl_absorpt_coefficient_mu 0.949
_exptl_absorpt_correction_T_max 0.827
_exptl_absorpt_correction_T_min 0.721
_exptl_absorpt_correction_type multi-scan
_exptl_absorpt_process_details 'ABSCOR (Rigaku, 1995)'
_exptl_crystal_colour colorless
_exptl_crystal_density_diffrn 1.385
_exptl_crystal_density_method 'not measured'
_exptl_crystal_description block
_exptl_crystal_F_000 2416.00
_exptl_crystal_size_max 0.200
_exptl_crystal_size_mid 0.200
_exptl_crystal_size_min 0.200
_refine_diff_density_max 0.760
_refine_diff_density_min -0.800
_refine_ls_extinction_method none
_refine_ls_goodness_of_fit_ref 1.138
_refine_ls_hydrogen_treatment constr
_refine_ls_number_parameters 741
_refine_ls_number_reflns 10107
_refine_ls_number_restraints 1
_refine_ls_R_factor_gt 0.0581
_refine_ls_shift/su_max 0.000
_refine_ls_structure_factor_coef Fsqd
_refine_ls_weighting_details 'w = 1/[\s^2^(Fo^2^)+(0.0869P)^2^+2.3588P] where P=(Fo^2^+2Fc^2^)/3'
_refine_ls_weighting_scheme calc
_refine_ls_wR_factor_ref 0.1793
_reflns_number_gt 7812
_reflns_number_total 10107
_reflns_threshold_expression F^2^>2.0\s(F^2^)
_cod_data_source_file cg500240j_si_002.cif
_cod_data_source_block TAK-441form_I_100K
_cod_depositor_comments 'Adding full bibliography for 4511286--4511293.cif.'
_cod_original_cell_volume 5528.58(18)
_cod_database_code 4511287

loop_
_symmetry_equiv_pos_site_id
_symmetry_equiv_pos_as_xyz
1 +X,+Y,+Z
2 -X,1/2+Y,1/2-Z
3 -X,-Y,-Z
4 +X,1/2-Y,1/2+Z

loop_
_atom_site_label
_atom_site_type_symbol
_atom_site_fract_x
_atom_site_fract_y
_atom_site_fract_z
_atom_site_U_iso_or_equiv
_atom_site_adp_type
_atom_site_occupancy
_atom_site_symmetry_multiplicity
_atom_site_calc_flag
_atom_site_refinement_flags
F38 F -0.1119(2) 0.85168(12) 0.55613(9) 0.0865(7) Uani 1.0 4 d .
F39 F -0.16987(18) 0.74572(13) 0.53830(8) 0.0936(8) Uani 1.0 4 d .
F40 F -0.0657(2) 0.79815(13) 0.48988(7) 0.0831(7) Uani 1.0 4 d .
F68 F 0.57337(16) 0.68650(10) 0.93271(7) 0.0647(5) Uani 1.0 4 d .
F69 F 0.49608(16) 0.71932(11) 0.99788(7) 0.0624(5) Uani 1.0 4 d .
F70 F 0.60329(17) 0.79193(11) 0.96388(8) 0.0768(7) Uani 1.0 4 d .
O32 O -0.74323(16) 0.70267(11) 0.52557(9) 0.0552(6) Uani 1.0 4 d .
O33 O -0.60985(15) 0.59382(10) 0.50385(7) 0.0446(5) Uani 1.0 4 d .
O34 O -0.03979(14) 0.55425(9) 0.70610(7) 0.0374(4) Uani 1.0 4 d .
O35 O 0.22999(15) 0.84905(9) 0.63662(7) 0.0406(5) Uani 1.0 4 d .
O37 O 0.00495(13) 0.74781(9) 0.62302(6) 0.0332(4) Uani 1.0 4 d .
O41 O 0.53218(15) 0.80244(9) 0.62214(7) 0.0388(5) Uani 1.0 4 d .
O42 O -0.07315(15) 0.74867(9) 0.86230(7) 0.0388(5) Uani 1.0 4 d .
O64 O 0.52729(14) 0.98001(9) 0.79060(7) 0.0388(4) Uani 1.0 4 d .
O65 O 0.45304(14) 0.78939(9) 0.86884(6) 0.0344(4) Uani 1.0 4 d .
O80 O 1.06352(16) 0.88077(11) 0.99374(7) 0.0474(5) Uani 1.0 4 d .
O81 O 1.22068(15) 0.90266(10) 0.91517(7) 0.0441(5) Uani 1.0 4 d .
O82 O 0.21825(15) 0.69220(9) 0.84404(7) 0.0396(5) Uani 1.0 4 d .
N20 N 0.18412(16) 0.62914(10) 0.71143(7) 0.0306(5) Uani 1.0 4 d .
N23 N -0.11859(17) 0.62367(12) 0.63679(8) 0.0393(5) Uani 1.0 4 d .
N24 N -0.48199(17) 0.60013(11) 0.58106(8) 0.0328(5) Uani 1.0 4 d .
N36 N 0.38616(17) 0.80251(11) 0.69400(8) 0.0329(5) Uani 1.0 4 d .
N58 N 0.07121(17) 0.74850(10) 0.78839(8) 0.0327(5) Uani 1.0 4 d .
N59 N 0.29308(16) 0.91442(10) 0.77886(8) 0.0309(5) Uani 1.0 4 d .
N79 N 0.94613(17) 0.92679(12) 0.92172(8) 0.0365(5) Uani 1.0 4 d .
N83 N 0.58301(17) 0.91531(12) 0.86499(8) 0.0372(5) Uani 1.0 4 d .
C1 C 0.5544(3) 0.99420(13) 0.64368(10) 0.0381(6) Uani 1.0 4 d .
C2 C 0.5658(2) 0.92711(14) 0.62139(10) 0.0351(6) Uani 1.0 4 d .
C3 C 0.6296(3) 0.92177(16) 0.58086(12) 0.0502(8) Uani 1.0 4 d .
C4 C 0.6815(4) 0.98165(18) 0.56382(14) 0.0650(10) Uani 1.0 4 d .
C5 C 0.6685(3) 1.04773(17) 0.58608(12) 0.0564(8) Uani 1.0 4 d .
C6 C 0.6050(3) 1.05404(15) 0.62583(11) 0.0449(7) Uani 1.0 4 d .
C7 C 0.5160(2) 0.86112(13) 0.64038(9) 0.0332(6) Uani 1.0 4 d .
C8 C 0.4480(2) 0.86797(13) 0.68471(10) 0.0354(6) Uani 1.0 4 d .
C9 C 0.2700(2) 0.79906(13) 0.66560(9) 0.0321(6) Uani 1.0 4 d .
C10 C 0.4399(2) 0.74804(13) 0.72644(10) 0.0331(6) Uani 1.0 4 d .
C11 C 0.5663(2) 0.76012(14) 0.75235(10) 0.0374(6) Uani 1.0 4 d .
C12 C 0.6218(3) 0.69905(16) 0.78684(11) 0.0469(7) Uani 1.0 4 d .
C13 C 0.20863(19) 0.73561(13) 0.67446(9) 0.0296(5) Uani 1.0 4 d .
C14 C 0.2620(2) 0.68227(13) 0.70849(9) 0.0313(5) Uani 1.0 4 d .
C15 C 0.3806(2) 0.68811(13) 0.73444(9) 0.0322(6) Uani 1.0 4 d .
C16 C 0.0296(3) 0.76151(16) 0.57165(10) 0.0436(7) Uani 1.0 4 d .
C17 C -0.0793(3) 0.78894(17) 0.53911(11) 0.0514(8) Uani 1.0 4 d .
C18 C 0.2147(2) 0.56503(13) 0.74354(10) 0.0349(6) Uani 1.0 4 d .
C19 C 0.0932(2) 0.71156(12) 0.65573(9) 0.0299(5) Uani 1.0 4 d .
C21 C 0.07752(19) 0.64646(13) 0.67856(9) 0.0307(5) Uani 1.0 4 d .
C22 C -0.0306(2) 0.60378(13) 0.67528(9) 0.0309(5) Uani 1.0 4 d .
C25 C -0.4471(2) 0.62383(14) 0.63547(10) 0.0368(6) Uani 1.0 4 d .
C26 C -0.3205(2) 0.64984(14) 0.64584(10) 0.0386(6) Uani 1.0 4 d .
C27 C -0.2374(2) 0.59468(13) 0.62921(10) 0.0347(6) Uani 1.0 4 d .
C28 C -0.2797(2) 0.57388(14) 0.57222(10) 0.0344(6) Uani 1.0 4 d .
C29 C -0.4049(2) 0.54593(13) 0.56443(10) 0.0356(6) Uani 1.0 4 d .
C30 C -0.5810(2) 0.61995(13) 0.54831(10) 0.0357(6) Uani 1.0 4 d .
C31 C -0.6581(3) 0.67628(15) 0.56716(11) 0.0446(7) Uani 1.0 4 d .
C43 C -0.1692(4) 0.50026(17) 0.91017(12) 0.0608(9) Uani 1.0 4 d .
C44 C -0.2236(3) 0.56393(16) 0.91493(11) 0.0510(8) Uani 1.0 4 d .
C45 C -0.1845(3) 0.62513(16) 0.89363(10) 0.0423(7) Uani 1.0 4 d .
C46 C -0.0905(3) 0.62298(13) 0.86698(10) 0.0355(6) Uani 1.0 4 d .
C47 C -0.0531(2) 0.69074(13) 0.84463(9) 0.0323(6) Uani 1.0 4 d .
C48 C -0.0356(3) 0.55792(15) 0.86263(12) 0.0524(8) Uani 1.0 4 d .
C49 C -0.0754(4) 0.49650(17) 0.88419(14) 0.0659(10) Uani 1.0 4 d .
C50 C 0.0012(2) 0.68556(13) 0.79570(10) 0.0355(6) Uani 1.0 4 d .
C51 C -0.1026(2) 0.80145(14) 0.73096(10) 0.0386(6) Uani 1.0 4 d .
C52 C -0.1492(3) 0.86649(16) 0.69865(12) 0.0491(7) Uani 1.0 4 d .
C53 C 0.0238(2) 0.80691(13) 0.75761(9) 0.0332(6) Uani 1.0 4 d .
C54 C 0.09175(19) 0.86417(14) 0.75221(9) 0.0328(6) Uani 1.0 4 d .
C55 C 0.2090(2) 0.86399(13) 0.77916(9) 0.0317(6) Uani 1.0 4 d .
C56 C 0.2553(2) 0.80760(13) 0.81215(9) 0.0308(5) Uani 1.0 4 d .
C57 C 0.1860(2) 0.74592(13) 0.81737(10) 0.0319(6) Uani 1.0 4 d .
C60 C 0.2706(2) 0.98136(13) 0.74937(10) 0.0343(6) Uani 1.0 4 d .
C61 C 0.3709(2) 0.82785(13) 0.83446(9) 0.0314(5) Uani 1.0 4 d .
C62 C 0.3944(2) 0.89306(13) 0.81361(9) 0.0311(5) Uani 1.0 4 d .
C63 C 0.5056(2) 0.93336(13) 0.82149(9) 0.0320(6) Uani 1.0 4 d .
C66 C 0.4154(2) 0.76741(15) 0.91612(10) 0.0375(6) Uani 1.0 4 d .
C67 C 0.5218(3) 0.74106(15) 0.95259(11) 0.0424(7) Uani 1.0 4 d .
C72 C 0.7003(2) 0.94511(14) 0.87822(10) 0.0348(6) Uani 1.0 4 d .
C73 C 0.7846(2) 0.90816(14) 0.84796(10) 0.0373(6) Uani 1.0 4 d .
C74 C 0.9045(2) 0.94095(15) 0.86457(11) 0.0475(7) Uani 1.0 4 d .
C75 C 0.8707(2) 0.96245(16) 0.95304(11) 0.0433(7) Uani 1.0 4 d .
C76 C 0.7449(2) 0.93694(16) 0.93699(10) 0.0419(7) Uani 1.0 4 d .
C77 C 1.0391(2) 0.88855(13) 0.94514(11) 0.0366(6) Uani 1.0 4 d .
C78 C 1.12563(19) 0.85403(13) 0.91358(11) 0.0445(7) Uani 1.0 4 d .
H1 H 0.5114 0.9987 0.6714 0.0457 Uiso 1.0 4 calc R
H3 H 0.6373 0.8768 0.5649 0.0603 Uiso 1.0 4 calc R
H4 H 0.7263 0.9774 0.5367 0.0780 Uiso 1.0 4 calc R
H5 H 0.7034 1.0888 0.5739 0.0677 Uiso 1.0 4 calc R
H6 H 0.5960 1.0995 0.6410 0.0539 Uiso 1.0 4 calc R
H8A H 0.5027 0.8810 0.7174 0.0424 Uiso 1.0 4 calc R
H8B H 0.3904 0.9072 0.6764 0.0424 Uiso 1.0 4 calc R
H11A H 0.5706 0.8039 0.7741 0.0449 Uiso 1.0 4 calc R
H11B H 0.6129 0.7687 0.7245 0.0449 Uiso 1.0 4 calc R
H12A H 0.5844 0.6949 0.8177 0.0562 Uiso 1.0 4 calc R
H12B H 0.7056 0.7085 0.7983 0.0562 Uiso 1.0 4 calc R
H12C H 0.6113 0.6544 0.7668 0.0562 Uiso 1.0 4 calc R
H15 H 0.4170 0.6510 0.7567 0.0386 Uiso 1.0 4 calc R
H16A H 0.0546 0.7170 0.5562 0.0523 Uiso 1.0 4 calc R
H16B H 0.0931 0.7973 0.5736 0.0523 Uiso 1.0 4 calc R
H18A H 0.2879 0.5449 0.7362 0.0419 Uiso 1.0 4 calc R
H18B H 0.1520 0.5296 0.7350 0.0419 Uiso 1.0 4 calc R
H18C H 0.2248 0.5777 0.7809 0.0419 Uiso 1.0 4 calc R
H23 H -0.1038 0.6565 0.6145 0.0472 Uiso 1.0 4 calc R
H25A H -0.4555 0.5838 0.6595 0.0441 Uiso 1.0 4 calc R
H25B H -0.4992 0.6631 0.6426 0.0441 Uiso 1.0 4 calc R
H26A H -0.2959 0.6602 0.6838 0.0463 Uiso 1.0 4 calc R
H26B H -0.3153 0.6948 0.6263 0.0463 Uiso 1.0 4 calc R
H27 H -0.2371 0.5512 0.6517 0.0416 Uiso 1.0 4 calc R
H28A H -0.2279 0.5365 0.5621 0.0413 Uiso 1.0 4 calc R
H28B H -0.2764 0.6160 0.5494 0.0413 Uiso 1.0 4 calc R
H29A H -0.4326 0.5341 0.5269 0.0427 Uiso 1.0 4 calc R
H29B H -0.4073 0.5018 0.5853 0.0427 Uiso 1.0 4 calc R
H31A H -0.6975 0.6553 0.5944 0.0536 Uiso 1.0 4 calc R
H31B H -0.6086 0.7163 0.5834 0.0536 Uiso 1.0 4 calc R
H32 H -0.7993 0.6737 0.5192 0.0663 Uiso 1.0 4 calc R
H43 H -0.1960 0.4582 0.9248 0.0729 Uiso 1.0 4 calc R
H44 H -0.2879 0.5662 0.9328 0.0612 Uiso 1.0 4 calc R
H45 H -0.2223 0.6694 0.8972 0.0508 Uiso 1.0 4 calc R
H48 H 0.0291 0.5553 0.8450 0.0629 Uiso 1.0 4 calc R
H49 H -0.0380 0.4520 0.8811 0.0791 Uiso 1.0 4 calc R
H50A H 0.0515 0.6425 0.7983 0.0426 Uiso 1.0 4 calc R
H50B H -0.0618 0.6798 0.7645 0.0426 Uiso 1.0 4 calc R
H51A H -0.1510 0.7935 0.7582 0.0464 Uiso 1.0 4 calc R
H51B H -0.1117 0.7591 0.7076 0.0464 Uiso 1.0 4 calc R
H52A H -0.2298 0.8574 0.6808 0.0589 Uiso 1.0 4 calc R
H52B H -0.1002 0.8761 0.6724 0.0589 Uiso 1.0 4 calc R
H52C H -0.1479 0.9080 0.7219 0.0589 Uiso 1.0 4 calc R
H54 H 0.0613 0.9035 0.7308 0.0393 Uiso 1.0 4 calc R
H60A H 0.2046 1.0062 0.7600 0.0412 Uiso 1.0 4 calc R
H60B H 0.2519 0.9709 0.7116 0.0412 Uiso 1.0 4 calc R
H60C H 0.3404 1.0117 0.7567 0.0412 Uiso 1.0 4 calc R
H66A H 0.3563 0.7289 0.9085 0.0451 Uiso 1.0 4 calc R
H66B H 0.3803 0.8081 0.9321 0.0451 Uiso 1.0 4 calc R
H72 H 0.6969 0.9971 0.8692 0.0417 Uiso 1.0 4 calc R
H73A H 0.7878 0.8563 0.8558 0.0448 Uiso 1.0 4 calc R
H73B H 0.7575 0.9145 0.8096 0.0448 Uiso 1.0 4 calc R
H74A H 0.9597 0.9199 0.8439 0.0569 Uiso 1.0 4 calc R
H74B H 0.9006 0.9931 0.8580 0.0569 Uiso 1.0 4 calc R
H75A H 0.8741 1.0148 0.9479 0.0520 Uiso 1.0 4 calc R
H75B H 0.8988 0.9521 0.9908 0.0520 Uiso 1.0 4 calc R
H76A H 0.7400 0.8861 0.9468 0.0503 Uiso 1.0 4 calc R
H76B H 0.6941 0.9648 0.9564 0.0503 Uiso 1.0 4 calc R
H78A H 1.1543 0.8077 0.9295 0.0533 Uiso 1.0 4 calc R
H78B H 1.0865 0.8455 0.8768 0.0533 Uiso 1.0 4 calc R
H81 H 1.2625 0.9022 0.9454 0.0529 Uiso 1.0 4 calc R
H83 H 0.5614 0.8838 0.8866 0.0446 Uiso 1.0 4 calc R

loop_
_atom_site_aniso_label
_atom_site_aniso_U_11
_atom_site_aniso_U_22
_atom_site_aniso_U_33
_atom_site_aniso_U_12
_atom_site_aniso_U_13
_atom_site_aniso_U_23
F38 0.1017(17) 0.0718(14) 0.0816(15) 0.0408(13) 0.0054(13) 0.0180(12)
F39 0.0599(13) 0.124(2) 0.0803(15) -0.0366(13) -0.0314(11) 0.0307(14)
F40 0.0902(16) 0.1130(18) 0.0408(11) 0.0122(13) -0.0019(10) 0.0249(11)
F68 0.0626(12) 0.0673(12) 0.0642(12) 0.0311(10) 0.0119(9) 0.0135(10)
F69 0.0602(11) 0.0812(13) 0.0442(10) 0.0160(10) 0.0058(8) 0.0198(9)
F70 0.0583(12) 0.0842(15) 0.0727(13) -0.0259(11) -0.0281(10) 0.0171(11)
O32 0.0323(10) 0.0472(12) 0.0788(15) 0.0050(9) -0.0091(10) -0.0126(11)
O33 0.0376(10) 0.0465(11) 0.0442(11) 0.0061(9) -0.0072(8) -0.0132(9)
O34 0.0305(9) 0.0377(10) 0.0424(10) -0.0032(8) 0.0025(8) 0.0040(8)
O35 0.0371(10) 0.0354(10) 0.0472(11) -0.0026(8) 0.0022(8) 0.0048(8)
O37 0.0272(9) 0.0379(10) 0.0328(9) 0.0004(7) 0.0011(7) 0.0032(7)
O41 0.0405(10) 0.0335(10) 0.0430(11) -0.0032(8) 0.0091(8) -0.0059(8)
O42 0.0376(10) 0.0351(10) 0.0441(11) -0.0002(8) 0.0080(8) -0.0046(8)
O64 0.0297(9) 0.0410(10) 0.0434(11) -0.0050(8) 0.0011(8) 0.0023(8)
O65 0.0268(9) 0.0385(10) 0.0359(10) 0.0024(7) 0.0008(7) 0.0027(8)
O80 0.0405(11) 0.0539(12) 0.0426(11) 0.0019(9) -0.0063(9) -0.0028(9)
O81 0.0328(10) 0.0499(12) 0.0470(11) -0.0054(8) 0.0009(8) -0.0067(9)
O82 0.0372(10) 0.0345(10) 0.0454(11) -0.0013(8) 0.0034(8) 0.0011(8)
N20 0.0250(10) 0.0323(11) 0.0324(11) -0.0009(8) 0.0001(8) 0.0009(9)
N23 0.0299(11) 0.0458(13) 0.0385(12) -0.0102(10) -0.0035(9) 0.0102(10)
N24 0.0273(10) 0.0340(11) 0.0350(11) -0.0004(9) 0.0006(9) -0.0046(9)
N36 0.0279(10) 0.0335(11) 0.0367(12) -0.0025(9) 0.0050(9) -0.0025(9)
N58 0.0277(10) 0.0320(11) 0.0379(12) -0.0035(9) 0.0046(9) -0.0023(9)
N59 0.0264(10) 0.0304(11) 0.0345(11) -0.0016(8) 0.0023(8) -0.0006(9)
N79 0.0245(10) 0.0417(12) 0.0414(12) 0.0004(9) 0.0014(9) 0.0004(10)
N83 0.0258(11) 0.0486(13) 0.0349(12) -0.0059(9) -0.0002(9) 0.0021(10)
C1 0.0370(14) 0.0351(14) 0.0409(15) -0.0029(11) 0.0036(11) -0.0018(11)
C2 0.0305(13) 0.0379(14) 0.0351(13) -0.0036(11) 0.0011(10) -0.0004(11)
C3 0.0636(19) 0.0412(16) 0.0498(17) -0.0066(14) 0.0207(15) -0.0028(13)
C4 0.087(3) 0.054(2) 0.064(3) -0.0171(18) 0.0392(19) -0.0032(16)
C5 0.071(3) 0.0425(17) 0.0571(19) -0.0139(15) 0.0157(16) 0.0036(14)
C6 0.0481(16) 0.0367(15) 0.0472(16) -0.0057(12) 0.0016(13) 0.0011(12)
C7 0.0272(12) 0.0357(14) 0.0342(13) 0.0005(10) -0.0012(10) -0.0023(11)
C8 0.0302(13) 0.0324(13) 0.0438(15) -0.0066(10) 0.0075(11) -0.0050(11)
C9 0.0282(12) 0.0350(13) 0.0330(13) -0.0018(10) 0.0049(10) -0.0038(11)
C10 0.0265(12) 0.0392(14) 0.0334(13) -0.0008(10) 0.0047(10) -0.0072(11)
C11 0.0255(12) 0.0463(15) 0.0392(14) -0.0036(11) 0.0027(11) -0.0090(12)
C12 0.0290(13) 0.067(2) 0.0433(16) -0.0027(13) 0.0021(12) 0.0017(14)
C13 0.0247(12) 0.0315(13) 0.0317(13) -0.0004(10) 0.0026(10) 0.0003(10)
C14 0.0268(12) 0.0333(13) 0.0333(13) -0.0028(10) 0.0040(10) -0.0058(10)
C15 0.0259(12) 0.0376(14) 0.0314(13) 0.0006(10) 0.0010(10) -0.0012(11)
C16 0.0399(15) 0.0550(17) 0.0351(15) -0.0001(13) 0.0049(12) 0.0063(13)
C17 0.0504(18) 0.057(2) 0.0425(17) -0.0024(15) -0.0020(14) 0.0111(14)
C18 0.0326(13) 0.0329(13) 0.0377(14) -0.0010(10) 0.0026(11) 0.0049(11)
C19 0.0264(12) 0.0314(13) 0.0303(12) 0.0005(10) 0.0014(10) -0.0016(10)
C21 0.0248(12) 0.0348(13) 0.0310(13) -0.0000(10) 0.0007(10) -0.0026(10)
C22 0.0295(12) 0.0309(13) 0.0317(13) -0.0013(10) 0.0042(10) -0.0018(10)
C25 0.0338(13) 0.0403(15) 0.0351(14) -0.0051(11) 0.0034(11) -0.0067(11)
C26 0.0362(14) 0.0424(15) 0.0353(14) -0.0083(12) 0.0019(11) -0.0048(11)
C27 0.0261(12) 0.0370(14) 0.0378(14) -0.0071(10) -0.0021(10) 0.0030(11)
C28 0.0280(12) 0.0349(13) 0.0389(14) -0.0010(10) 0.0024(10) -0.0012(11)
C29 0.0283(13) 0.0343(14) 0.0420(14) 0.0006(10) 0.0006(11) -0.0084(11)
C30 0.0273(12) 0.0342(14) 0.0436(15) -0.0023(10) 0.0014(11) -0.0040(11)
C31 0.0312(14) 0.0448(16) 0.0550(17) 0.0016(12) 0.0002(12) -0.0137(13)
C43 0.092(3) 0.0454(18) 0.0484(18) -0.0177(17) 0.0220(18) -0.0015(14)
C44 0.0622(19) 0.0499(18) 0.0419(16) -0.0165(15) 0.0125(14) -0.0025(14)
C45 0.0403(15) 0.0479(16) 0.0377(15) -0.0062(12) 0.0040(12) -0.0020(12)
C46 0.0384(13) 0.0331(14) 0.0325(13) -0.0033(11) 0.0002(11) -0.0047(11)
C47 0.0252(12) 0.0345(14) 0.0347(13) -0.0014(10) -0.0010(10) -0.0021(11)
C48 0.069(2) 0.0372(16) 0.0548(18) 0.0044(14) 0.0198(16) 0.0022(13)
C49 0.101(3) 0.0347(17) 0.066(3) 0.0070(17) 0.025(2) 0.0023(15)
C50 0.0316(13) 0.0333(14) 0.0414(14) -0.0060(11) 0.0063(11) -0.0063(11)
C51 0.0280(13) 0.0440(15) 0.0428(15) -0.0036(11) 0.0037(11) -0.0078(12)
C52 0.0287(13) 0.0595(19) 0.0542(18) 0.0009(13) -0.0049(12) 0.0019(14)
C53 0.0270(12) 0.0392(14) 0.0330(13) 0.0006(10) 0.0046(10) -0.0042(11)
C54 0.0256(12) 0.0386(14) 0.0325(13) 0.0018(10) 0.0013(10) -0.0013(11)
C55 0.0264(12) 0.0345(13) 0.0336(13) -0.0003(10) 0.0044(10) -0.0055(10)
C56 0.0261(12) 0.0331(13) 0.0323(13) 0.0011(10) 0.0030(10) -0.0031(10)
C57 0.0293(12) 0.0322(13) 0.0340(13) -0.0012(10) 0.0053(10) -0.0033(11)
C60 0.0309(13) 0.0333(13) 0.0372(14) 0.0013(10) 0.0022(10) 0.0016(11)
C61 0.0260(12) 0.0363(13) 0.0305(13) 0.0025(10) 0.0011(10) -0.0011(10)
C62 0.0266(12) 0.0340(13) 0.0308(13) -0.0006(10) -0.0003(10) -0.0013(10)
C63 0.0267(12) 0.0321(13) 0.0367(13) 0.0003(10) 0.0047(10) -0.0041(11)
C66 0.0326(13) 0.0430(15) 0.0359(14) 0.0022(11) 0.0033(11) 0.0035(11)
C67 0.0393(15) 0.0436(16) 0.0423(16) 0.0034(12) 0.0021(12) 0.0049(12)
C72 0.0249(12) 0.0372(14) 0.0409(14) -0.0037(10) 0.0025(10) -0.0037(11)
C73 0.0333(13) 0.0435(15) 0.0339(14) 0.0041(11) 0.0032(11) 0.0002(11)
C74 0.0316(14) 0.067(2) 0.0444(16) 0.0032(13) 0.0080(12) 0.0112(14)
C75 0.0292(13) 0.0496(17) 0.0482(16) 0.0021(12) -0.0008(11) -0.0136(13)
C76 0.0258(13) 0.0619(18) 0.0367(14) -0.0002(12) 0.0025(11) -0.0090(13)
C77 0.0278(12) 0.0322(13) 0.0465(16) -0.0012(10) -0.0017(11) -0.0049(11)
C78 0.0279(13) 0.0471(16) 0.0557(18) -0.0016(12) 0.0006(12) -0.0134(13)

loop_
_atom_type_symbol
_atom_type_description
_atom_type_scat_dispersion_real
_atom_type_scat_dispersion_imag
_atom_type_scat_source
C C 0.0181 0.0091
;
International Tables for Crystallography
(1992, Vol. C, Tables 4.2.6.8 and 6.1.1.4)
;
H H 0.0000 0.0000
;
International Tables for Crystallography
(1992, Vol. C, Table 6.1.1.4)
;
F F 0.0727 0.0534
;
International Tables for Crystallography
(1992, Vol. C, Tables 4.2.6.8 and 6.1.1.4)
;
N N 0.0311 0.0180
;
International Tables for Crystallography
(1992, Vol. C, Tables 4.2.6.8 and 6.1.1.4)
;
O O 0.0492 0.0322
;
International Tables for Crystallography
(1992, Vol. C, Tables 4.2.6.8 and 6.1.1.4)
;

loop_
_geom_angle_atom_site_label_1
_geom_angle_atom_site_label_2
_geom_angle_atom_site_label_3
_geom_angle
_geom_angle_publ_flag
C16 O37 C19 113.74(19) yes
C61 O65 C66 114.54(19) yes
C14 N20 C18 122.51(18) yes
C14 N20 C21 108.67(19) yes
C18 N20 C21 128.80(19) yes
C22 N23 C27 124.6(3) yes
C25 N24 C29 114.58(18) yes
C25 N24 C30 125.1(3) yes
C29 N24 C30 120.1(2) yes
C8 N36 C9 113.82(19) yes
C8 N36 C10 122.18(19) yes
C9 N36 C10 124.0(2) yes
C50 N58 C53 122.02(19) yes
C50 N58 C57 113.53(19) yes
C53 N58 C57 124.3(2) yes
C55 N59 C60 122.50(18) yes
C55 N59 C62 108.55(19) yes
C60 N59 C62 128.75(19) yes
C74 N79 C75 110.5(2) yes
C74 N79 C77 128.9(3) yes
C75 N79 C77 120.6(3) yes
C63 N83 C72 123.6(3) yes
C2 C1 C6 120.7(3) yes
C1 C2 C3 118.6(3) yes
C1 C2 C7 122.5(3) yes
C3 C2 C7 118.8(3) yes
C2 C3 C4 120.3(3) yes
C3 C4 C5 120.3(4) yes
C4 C5 C6 120.1(4) yes
C1 C6 C5 120.0(3) yes
O41 C7 C2 121.5(3) yes
O41 C7 C8 120.5(3) yes
C2 C7 C8 118.0(3) yes
N36 C8 C7 113.2(2) yes
O35 C9 N36 119.8(3) yes
O35 C9 C13 125.8(2) yes
N36 C9 C13 114.4(2) yes
N36 C10 C11 116.6(2) yes
N36 C10 C15 120.9(2) yes
C11 C10 C15 122.4(3) yes
C10 C11 C12 114.8(3) yes
C9 C13 C14 121.3(2) yes
C9 C13 C19 133.0(2) yes
C14 C13 C19 105.7(2) yes
N20 C14 C13 109.61(19) yes
N20 C14 C15 129.0(3) yes
C13 C14 C15 121.4(3) yes
C10 C15 C14 118.0(3) yes
O37 C16 C17 107.1(3) yes
F38 C17 F39 105.6(3) yes
F38 C17 F40 107.1(3) yes
F38 C17 C16 112.6(3) yes
F39 C17 F40 107.5(3) yes
F39 C17 C16 113.1(3) yes
F40 C17 C16 110.6(3) yes
O37 C19 C13 127.2(2) yes
O37 C19 C21 123.6(2) yes
C13 C19 C21 109.1(2) yes
N20 C21 C19 106.91(19) yes
N20 C21 C22 123.7(2) yes
C19 C21 C22 129.1(2) yes
O34 C22 N23 122.7(3) yes
O34 C22 C21 122.7(2) yes
N23 C22 C21 114.6(2) yes
N24 C25 C26 110.7(3) yes
C25 C26 C27 112.0(2) yes
N23 C27 C26 110.0(2) yes
N23 C27 C28 110.8(3) yes
C26 C27 C28 109.78(19) yes
C27 C28 C29 110.3(3) yes
N24 C29 C28 110.1(2) yes
O33 C30 N24 121.9(3) yes
O33 C30 C31 119.8(2) yes
N24 C30 C31 118.3(3) yes
O32 C31 C30 111.7(3) yes
C44 C43 C49 120.5(3) yes
C43 C44 C45 119.7(4) yes
C44 C45 C46 121.1(3) yes
C45 C46 C47 118.5(3) yes
C45 C46 C48 118.6(3) yes
C47 C46 C48 122.9(3) yes
O42 C47 C46 121.5(3) yes
O42 C47 C50 120.6(3) yes
C46 C47 C50 117.7(2) yes
C46 C48 C49 120.0(4) yes
C43 C49 C48 120.1(4) yes
N58 C50 C47 112.5(2) yes
C52 C51 C53 114.6(3) yes
N58 C53 C51 117.0(2) yes
N58 C53 C54 120.0(2) yes
C51 C53 C54 123.0(3) yes
C53 C54 C55 118.4(3) yes
N59 C55 C54 128.7(3) yes
N59 C55 C56 109.30(19) yes
C54 C55 C56 122.0(3) yes
C55 C56 C57 120.4(2) yes
C55 C56 C61 106.1(2) yes
C57 C56 C61 133.6(3) yes
O82 C57 N58 119.1(3) yes
O82 C57 C56 126.2(2) yes
N58 C57 C56 114.7(2) yes
O65 C61 C56 128.0(3) yes
O65 C61 C62 123.2(2) yes
C56 C61 C62 108.6(2) yes
N59 C62 C61 107.4(2) yes
N59 C62 C63 123.6(2) yes
C61 C62 C63 128.9(2) yes
O64 C63 N83 122.0(3) yes
O64 C63 C62 123.2(2) yes
N83 C63 C62 114.8(3) yes
O65 C66 C67 106.6(2) yes
F68 C67 F69 107.2(3) yes
F68 C67 F70 106.1(3) yes
F68 C67 C66 112.8(3) yes
F69 C67 F70 107.0(3) yes
F69 C67 C66 111.4(3) yes
F70 C67 C66 111.9(3) yes
N83 C72 C73 111.6(2) yes
N83 C72 C76 109.2(3) yes
C73 C72 C76 109.5(2) yes
C72 C73 C74 108.4(2) yes
N79 C74 C73 108.9(3) yes
N79 C75 C76 110.5(3) yes
C72 C76 C75 112.0(3) yes
O80 C77 N79 122.1(3) yes
O80 C77 C78 115.7(2) yes
N79 C77 C78 122.1(3) yes
O81 C78 C77 107.1(2) yes
C31 O32 H32 109.470 no
C78 O81 H81 109.473 no
C22 N23 H23 117.680 no
C27 N23 H23 117.677 no
C63 N83 H83 118.205 no
C72 N83 H83 118.220 no
C2 C1 H1 119.640 no
C6 C1 H1 119.641 no
C2 C3 H3 119.837 no
C4 C3 H3 119.822 no
C3 C4 H4 119.870 no
C5 C4 H4 119.872 no
C4 C5 H5 119.921 no
C6 C5 H5 119.948 no
C1 C6 H6 120.030 no
C5 C6 H6 120.017 no
N36 C8 H8A 108.921 no
N36 C8 H8B 108.932 no
C7 C8 H8A 108.929 no
C7 C8 H8B 108.926 no
H8A C8 H8B 107.743 no
C10 C11 H11A 108.555 no
C10 C11 H11B 108.563 no
C12 C11 H11A 108.560 no
C12 C11 H11B 108.559 no
H11A C11 H11B 107.543 no
C11 C12 H12A 109.472 no
C11 C12 H12B 109.480 no
C11 C12 H12C 109.476 no
H12A C12 H12B 109.455 no
H12A C12 H12C 109.465 no
H12B C12 H12C 109.480 no
C10 C15 H15 121.018 no
C14 C15 H15 121.006 no
O37 C16 H16A 110.312 no
O37 C16 H16B 110.313 no
C17 C16 H16A 110.298 no
C17 C16 H16B 110.297 no
H16A C16 H16B 108.544 no
N20 C18 H18A 109.464 no
N20 C18 H18B 109.467 no
N20 C18 H18C 109.476 no
H18A C18 H18B 109.472 no
H18A C18 H18C 109.475 no
H18B C18 H18C 109.474 no
N24 C25 H25A 109.505 no
N24 C25 H25B 109.505 no
C26 C25 H25A 109.503 no
C26 C25 H25B 109.501 no
H25A C25 H25B 108.069 no
C25 C26 H26A 109.229 no
C25 C26 H26B 109.214 no
C27 C26 H26A 109.218 no
C27 C26 H26B 109.219 no
H26A C26 H26B 107.914 no
N23 C27 H27 108.754 no
C26 C27 H27 108.764 no
C28 C27 H27 108.761 no
C27 C28 H28A 109.587 no
C27 C28 H28B 109.580 no
C29 C28 H28A 109.589 no
C29 C28 H28B 109.592 no
H28A C28 H28B 108.134 no
N24 C29 H29A 109.644 no
N24 C29 H29B 109.654 no
C28 C29 H29A 109.635 no
C28 C29 H29B 109.649 no
H29A C29 H29B 108.155 no
O32 C31 H31A 109.272 no
O32 C31 H31B 109.271 no
C30 C31 H31A 109.264 no
C30 C31 H31B 109.265 no
H31A C31 H31B 107.946 no
C44 C43 H43 119.743 no
C49 C43 H43 119.760 no
C43 C44 H44 120.141 no
C45 C44 H44 120.153 no
C44 C45 H45 119.432 no
C46 C45 H45 119.441 no
C46 C48 H48 120.021 no
C49 C48 H48 120.019 no
C43 C49 H49 119.938 no
C48 C49 H49 119.947 no
N58 C50 H50A 109.093 no
N58 C50 H50B 109.094 no
C47 C50 H50A 109.096 no
C47 C50 H50B 109.095 no
H50A C50 H50B 107.839 no
C52 C51 H51A 108.603 no
C52 C51 H51B 108.609 no
C53 C51 H51A 108.614 no
C53 C51 H51B 108.611 no
H51A C51 H51B 107.574 no
C51 C52 H52A 109.473 no
C51 C52 H52B 109.467 no
C51 C52 H52C 109.466 no
H52A C52 H52B 109.479 no
H52A C52 H52C 109.472 no
H52B C52 H52C 109.469 no
C53 C54 H54 120.797 no
C55 C54 H54 120.792 no
N59 C60 H60A 109.464 no
N59 C60 H60B 109.473 no
N59 C60 H60C 109.464 no
H60A C60 H60B 109.472 no
H60A C60 H60C 109.486 no
H60B C60 H60C 109.468 no
O65 C66 H66A 110.398 no
O65 C66 H66B 110.406 no
C67 C66 H66A 110.386 no
C67 C66 H66B 110.387 no
H66A C66 H66B 108.615 no
N83 C72 H72 108.837 no
C73 C72 H72 108.842 no
C76 C72 H72 108.826 no
C72 C73 H73A 110.013 no
C72 C73 H73B 110.014 no
C74 C73 H73A 110.016 no
C74 C73 H73B 110.016 no
H73A C73 H73B 108.381 no
N79 C74 H74A 109.910 no
N79 C74 H74B 109.922 no
C73 C74 H74A 109.910 no
C73 C74 H74B 109.916 no
H74A C74 H74B 108.313 no
N79 C75 H75A 109.551 no
N79 C75 H75B 109.542 no
C76 C75 H75A 109.553 no
C76 C75 H75B 109.544 no
H75A C75 H75B 108.085 no
C72 C76 H76A 109.214 no
C72 C76 H76B 109.208 no
C75 C76 H76A 109.224 no
C75 C76 H76B 109.219 no
H76A C76 H76B 107.906 no
O81 C78 H78A 110.297 no
O81 C78 H78B 110.313 no
C77 C78 H78A 110.303 no
C77 C78 H78B 110.310 no
H78A C78 H78B 108.557 no

loop_
_geom_bond_atom_site_label_1
_geom_bond_atom_site_label_2
_geom_bond_distance
_geom_bond_publ_flag
F38 C17 1.333(4) yes
F39 C17 1.325(4) yes
F40 C17 1.323(4) yes
F68 C67 1.334(4) yes
F69 C67 1.325(4) yes
F70 C67 1.337(4) yes
O32 C31 1.410(4) yes
O33 C30 1.237(3) yes
O34 C22 1.240(3) yes
O35 C9 1.235(3) yes
O37 C16 1.433(4) yes
O37 C19 1.382(3) yes
O41 C7 1.223(3) yes
O42 C47 1.216(3) yes
O64 C63 1.240(3) yes
O65 C61 1.381(3) yes
O65 C66 1.433(4) yes
O80 C77 1.245(4) yes
O81 C78 1.426(3) yes
O82 C57 1.238(3) yes
N20 C14 1.356(3) yes
N20 C18 1.465(3) yes
N20 C21 1.405(3) yes
N23 C22 1.342(3) yes
N23 C27 1.463(3) yes
N24 C25 1.460(4) yes
N24 C29 1.469(4) yes
N24 C30 1.349(3) yes
N36 C8 1.462(4) yes
N36 C9 1.414(3) yes
N36 C10 1.393(3) yes
N58 C50 1.464(4) yes
N58 C53 1.404(3) yes
N58 C57 1.405(3) yes
N59 C55 1.360(3) yes
N59 C60 1.465(3) yes
N59 C62 1.401(3) yes
N79 C74 1.492(4) yes
N79 C75 1.460(4) yes
N79 C77 1.344(3) yes
N83 C63 1.348(3) yes
N83 C72 1.454(3) yes
C1 C2 1.398(4) yes
C1 C6 1.383(4) yes
C2 C3 1.394(5) yes
C2 C7 1.485(4) yes
C3 C4 1.383(5) yes
C4 C5 1.384(5) yes
C5 C6 1.376(5) yes
C7 C8 1.513(4) yes
C9 C13 1.425(4) yes
C10 C11 1.515(4) yes
C10 C15 1.353(4) yes
C11 C12 1.519(4) yes
C13 C14 1.398(4) yes
C13 C19 1.413(3) yes
C14 C15 1.422(3) yes
C16 C17 1.477(4) yes
C19 C21 1.381(4) yes
C21 C22 1.478(4) yes
C25 C26 1.527(4) yes
C26 C27 1.528(4) yes
C27 C28 1.516(4) yes
C28 C29 1.524(4) yes
C30 C31 1.521(4) yes
C43 C44 1.365(5) yes
C43 C49 1.384(6) yes
C44 C45 1.383(5) yes
C45 C46 1.396(4) yes
C46 C47 1.491(4) yes
C46 C48 1.389(4) yes
C47 C50 1.518(4) yes
C48 C49 1.393(5) yes
C51 C52 1.519(4) yes
C51 C53 1.507(4) yes
C53 C54 1.354(4) yes
C54 C55 1.412(3) yes
C55 C56 1.401(4) yes
C56 C57 1.429(4) yes
C56 C61 1.412(4) yes
C61 C62 1.382(4) yes
C62 C63 1.478(4) yes
C66 C67 1.494(4) yes
C72 C73 1.528(4) yes
C72 C76 1.520(4) yes
C73 C74 1.510(4) yes
C75 C76 1.521(4) yes
C77 C78 1.548(4) yes
O32 H32 0.840 no
O81 H81 0.840 no
N23 H23 0.880 no
N83 H83 0.880 no
C1 H1 0.950 no
C3 H3 0.950 no
C4 H4 0.950 no
C5 H5 0.950 no
C6 H6 0.950 no
C8 H8A 0.990 no
C8 H8B 0.990 no
C11 H11A 0.990 no
C11 H11B 0.990 no
C12 H12A 0.980 no
C12 H12B 0.980 no
C12 H12C 0.980 no
C15 H15 0.950 no
C16 H16A 0.990 no
C16 H16B 0.990 no
C18 H18A 0.980 no
C18 H18B 0.980 no
C18 H18C 0.980 no
C25 H25A 0.990 no
C25 H25B 0.990 no
C26 H26A 0.990 no
C26 H26B 0.990 no
C27 H27 1.000 no
C28 H28A 0.990 no
C28 H28B 0.990 no
C29 H29A 0.990 no
C29 H29B 0.990 no
C31 H31A 0.990 no
C31 H31B 0.990 no
C43 H43 0.950 no
C44 H44 0.950 no
C45 H45 0.950 no
C48 H48 0.950 no
C49 H49 0.950 no
C50 H50A 0.990 no
C50 H50B 0.990 no
C51 H51A 0.990 no
C51 H51B 0.990 no
C52 H52A 0.980 no
C52 H52B 0.980 no
C52 H52C 0.980 no
C54 H54 0.950 no
C60 H60A 0.980 no
C60 H60B 0.980 no
C60 H60C 0.980 no
C66 H66A 0.990 no
C66 H66B 0.990 no
C72 H72 1.000 no
C73 H73A 0.990 no
C73 H73B 0.990 no
C74 H74A 0.990 no
C74 H74B 0.990 no
C75 H75A 0.990 no
C75 H75B 0.990 no
C76 H76A 0.990 no
C76 H76B 0.990 no
C78 H78A 0.990 no
C78 H78B 0.990 no

loop_
_geom_contact_atom_site_label_1
_geom_contact_atom_site_label_2
_geom_contact_distance
_geom_contact_publ_flag
_geom_contact_site_symmetry_2
F38 O37 2.784(3) no .
F39 O37 2.700(3) no .
F39 N23 3.391(3) no .
F40 O37 3.518(3) no .
F68 O65 2.746(3) no .
F69 O65 3.534(3) no .
F70 O65 2.741(3) no .
F70 N83 3.421(3) no .
F70 C76 3.313(4) no .
O32 O33 2.681(3) no .
O33 C29 2.749(3) no .
O34 N20 2.937(3) no .
O34 C18 2.945(3) no .
O34 C27 2.849(3) no .
O35 O37 3.196(3) no .
O35 C7 3.315(3) no .
O35 C8 2.633(3) no .
O35 C10 3.582(3) no .
O35 C16 3.080(3) no .
O35 C19 3.111(3) no .
O37 N20 3.569(3) no .
O37 N23 2.788(3) no .
O37 C9 3.221(3) no .
O37 C14 3.589(3) no .
O37 C22 3.077(3) no .
O41 N36 2.738(3) no .
O41 C3 2.802(4) no .
O41 C9 3.437(3) no .
O41 C10 3.245(4) no .
O41 C11 3.410(4) no .
O42 N58 2.766(3) no .
O42 C45 2.840(4) no .
O42 C48 3.596(4) no .
O42 C51 3.493(4) no .
O42 C53 3.303(4) no .
O42 C57 3.422(4) no .
O64 N59 2.950(3) no .
O64 C60 2.977(3) no .
O64 C72 2.815(3) no .
O64 C73 3.365(3) no .
O65 O82 3.244(3) no .
O65 N59 3.571(3) no .
O65 N83 2.811(3) no .
O65 C55 3.598(3) no .
O65 C57 3.248(3) no .
O65 C63 3.067(3) no .
O80 O81 3.000(3) no .
O80 C75 2.757(4) no .
O81 N79 3.258(3) no .
O82 C47 3.157(3) no .
O82 C50 2.604(3) no .
O82 C53 3.585(3) no .
O82 C61 3.133(3) no .
O82 C66 3.022(3) no .
N20 C9 3.599(3) no .
N23 C19 2.926(3) no .
N24 C27 2.888(3) no .
N36 C14 2.736(4) no .
N58 C55 2.727(4) no .
N59 C57 3.598(4) no .
N79 C72 2.891(3) no .
N83 C61 2.944(3) no .
C1 C4 2.762(5) no .
C1 C8 2.953(4) no .
C2 C5 2.785(5) no .
C3 C6 2.772(5) no .
C7 C9 3.261(4) no .
C7 C10 3.307(4) no .
C7 C11 3.417(4) no .
C8 C11 2.853(4) no .
C9 C15 2.879(4) no .
C9 C16 3.421(4) no .
C10 C13 2.785(3) no .
C12 C15 2.888(4) no .
C13 C16 3.097(4) no .
C15 C18 3.040(4) no .
C16 C21 3.467(4) no .
C18 C22 3.149(4) no .
C22 C26 3.425(4) no .
C22 C28 3.600(3) no .
C25 C28 2.917(4) no .
C25 C31 2.916(4) no .
C26 C29 2.901(4) no .
C28 C30 3.548(4) no .
C43 C46 2.781(5) no .
C44 C48 2.776(5) no .
C45 C49 2.753(5) no .
C47 C51 3.555(4) no .
C47 C53 3.366(4) no .
C47 C57 3.163(4) no .
C48 C50 3.026(4) no .
C50 C51 2.867(4) no .
C52 C54 2.887(4) no .
C53 C56 2.799(3) no .
C54 C57 2.873(4) no .
C54 C60 3.032(4) no .
C56 C66 3.068(4) no .
C57 C66 3.359(4) no .
C60 C63 3.141(4) no .
C62 C66 3.518(4) no .
C63 C73 3.224(4) no .
C73 C75 2.901(4) no .
C73 C77 3.530(4) no .
C74 C76 2.870(4) no .
C74 C78 3.108(4) no .
C76 C77 3.507(4) no .
F38 C3 3.446(5) no 1_455
F38 C4 3.450(5) no 1_455
F39 F70 3.047(3) no 4_464
F40 O42 3.399(3) no 4_564
F40 C44 3.532(4) no 4_564
F40 C45 2.983(4) no 4_564
F40 C46 3.468(4) no 4_564
F68 C6 3.403(4) no 2_646
F68 C44 3.383(4) no 1_655
F68 C45 3.363(4) no 1_655
F69 O32 3.334(3) no 4_665
F69 O41 3.189(3) no 4_565
F69 C3 3.572(4) no 4_565
F69 C30 3.461(4) no 4_665
F69 C31 3.380(4) no 4_665
F70 F39 3.047(3) no 4_665
F70 O33 3.567(3) no 4_665
O32 F69 3.334(3) no 4_464
O32 O80 2.735(3) no 4_364
O32 O81 3.431(3) no 4_364
O32 C16 3.281(4) no 1_455
O32 C77 3.420(3) no 4_364
O32 C78 3.195(4) no 4_364
O33 F70 3.567(3) no 4_464
O33 O81 2.735(3) no 4_364
O33 C29 3.178(4) no 3_466
O33 C66 3.496(4) no 4_464
O34 C50 3.351(3) no .
O34 C60 3.395(4) no 2_546
O34 C74 3.372(4) no 2_646
O35 C43 3.107(4) no 2_556
O35 C49 3.283(4) no 2_556
O37 C51 3.413(4) no .
O41 F69 3.189(3) no 4_564
O41 C25 3.364(4) no 1_655
O41 C26 3.328(3) no 1_655
O41 C31 3.366(3) no 1_655
O42 F40 3.399(3) no 4_565
O42 C73 3.399(3) no 1_455
O42 C77 3.481(3) no 1_455
O42 C78 3.139(3) no 1_455
O64 C8 3.437(3) no .
O64 C25 3.525(4) no 2_556
O65 C11 3.545(4) no .
O65 C12 3.569(4) no .
O80 O32 2.735(3) no 4_765
O80 C16 3.405(4) no 4_665
O80 C31 3.599(3) no 4_765
O80 C75 3.271(4) no 3_777
O81 O32 3.431(3) no 4_765
O81 O33 2.735(3) no 4_765
O81 C28 3.280(4) no 2_656
O81 C29 3.411(3) no 2_656
O81 C55 3.569(3) no 1_655
O81 C56 3.289(3) no 1_655
O81 C61 3.272(4) no 1_655
O81 C66 3.393(4) no 1_655
O82 N20 3.579(3) no .
O82 C5 3.381(4) no 2_646
O82 C6 3.305(4) no 2_646
O82 C18 3.519(3) no .
N20 O82 3.579(3) no .
N20 N58 3.411(3) no .
N20 C50 3.478(4) no .
N20 C57 3.502(4) no .
N36 N59 3.354(3) no .
N36 C55 3.476(4) no .
N36 C62 3.513(4) no .
N58 N20 3.411(3) no .
N58 C14 3.523(4) no .
N58 C19 3.555(4) no .
N58 C21 3.434(4) no .
N59 N36 3.354(3) no .
N59 C8 3.397(4) no .
C3 F38 3.446(5) no 1_655
C3 F69 3.572(4) no 4_564
C4 F38 3.450(5) no 1_655
C5 O82 3.381(4) no 2_656
C6 F68 3.403(4) no 2_656
C6 O82 3.305(4) no 2_656
C8 O64 3.437(3) no .
C8 N59 3.397(4) no .
C8 C60 3.580(4) no .
C8 C62 3.534(4) no .
C9 C54 3.536(4) no .
C9 C55 3.372(4) no .
C10 C56 3.537(4) no .
C10 C61 3.392(4) no .
C11 O65 3.545(4) no .
C12 O65 3.569(4) no .
C12 C45 3.510(4) no 1_655
C13 C31 3.594(4) no 1_655
C13 C53 3.567(4) no .
C13 C54 3.561(4) no .
C14 N58 3.523(4) no .
C14 C56 3.573(4) no .
C14 C57 3.323(4) no .
C15 C56 3.498(4) no .
C15 C57 3.560(4) no .
C16 O32 3.281(4) no 1_655
C16 O80 3.405(4) no 4_464
C18 O82 3.519(3) no .
C19 N58 3.555(4) no .
C19 C53 3.400(4) no .
C21 N58 3.434(4) no .
C21 C50 3.390(4) no .
C22 C50 3.428(4) no .
C25 O41 3.364(4) no 1_455
C25 O64 3.525(4) no 2_546
C26 O41 3.328(3) no 1_455
C28 O81 3.280(4) no 2_646
C28 C76 3.567(4) no 4_464
C29 O33 3.178(4) no 3_466
C29 O81 3.411(3) no 2_646
C30 F69 3.461(4) no 4_464
C31 F69 3.380(4) no 4_464
C31 O41 3.366(3) no 1_455
C31 O80 3.599(3) no 4_364
C31 C13 3.594(4) no 1_455
C43 O35 3.107(4) no 2_546
C44 F40 3.532(4) no 4_565
C44 F68 3.383(4) no 1_455
C45 F40 2.983(4) no 4_565
C45 F68 3.363(4) no 1_455
C45 C12 3.510(4) no 1_455
C46 F40 3.468(4) no 4_565
C49 O35 3.283(4) no 2_546
C50 O34 3.351(3) no .
C50 N20 3.478(4) no .
C50 C21 3.390(4) no .
C50 C22 3.428(4) no .
C51 O37 3.413(4) no .
C53 C13 3.567(4) no .
C53 C19 3.400(4) no .
C54 C9 3.536(4) no .
C54 C13 3.561(4) no .
C55 O81 3.569(3) no 1_455
C55 N36 3.476(4) no .
C55 C9 3.372(4) no .
C56 O81 3.289(3) no 1_455
C56 C10 3.537(4) no .
C56 C14 3.573(4) no .
C56 C15 3.498(4) no .
C56 C78 3.371(4) no 1_455
C57 N20 3.502(4) no .
C57 C14 3.323(4) no .
C57 C15 3.560(4) no .
C57 C78 3.379(4) no 1_455
C60 O34 3.395(4) no 2_556
C60 C8 3.580(4) no .
C61 O81 3.272(4) no 1_455
C61 C10 3.392(4) no .
C62 N36 3.513(4) no .
C62 C8 3.534(4) no .
C66 O33 3.496(4) no 4_665
C66 O81 3.393(4) no 1_455
C73 O42 3.399(3) no 1_655
C74 O34 3.372(4) no 2_656
C75 O80 3.271(4) no 3_777
C76 C28 3.567(4) no 4_665
C77 O32 3.420(3) no 4_765
C77 O42 3.481(3) no 1_655
C78 O32 3.195(4) no 4_765
C78 O42 3.139(3) no 1_655
C78 C56 3.371(4) no 1_655
C78 C57 3.379(4) no 1_655
F38 H16A 3.1769 no .
F38 H16B 2.5531 no .
F39 H16A 2.6201 no .
F39 H16B 3.1743 no .
F39 H23 2.5898 no .
F39 H26B 3.2178 no .
F39 H28B 2.7642 no .
F40 H16A 2.5135 no .
F40 H16B 2.5735 no .
F68 H66A 2.6082 no .
F68 H66B 3.1947 no .
F69 H66A 2.5749 no .
F69 H66B 2.5744 no .
F70 H66A 3.1885 no .
F70 H66B 2.5890 no .
F70 H76A 2.4657 no .
F70 H76B 3.4187 no .
F70 H83 2.6133 no .
O33 H29A 2.3233 no .
O33 H29B 3.3344 no .
O33 H31A 2.9533 no .
O33 H31B 3.0786 no .
O33 H32 2.7494 no .
O34 H18B 2.2637 no .
O34 H18C 3.3461 no .
O34 H23 3.0284 no .
O34 H26A 3.5339 no .
O34 H27 2.4599 no .
O35 H8A 3.5112 no .
O35 H8B 2.2391 no .
O35 H16B 2.2736 no .
O37 H23 2.1129 no .
O41 H3 2.5081 no .
O41 H8A 2.9424 no .
O41 H8B 3.0624 no .
O41 H11B 2.7156 no .
O42 H45 2.5691 no .
O42 H50A 3.1095 no .
O42 H50B 2.8623 no .
O42 H51A 2.8065 no .
O64 H60B 3.4694 no .
O64 H60C 2.2663 no .
O64 H72 2.5774 no .
O64 H73B 2.9017 no .
O64 H83 3.0327 no .
O65 H83 2.1685 no .
O80 H75A 3.4027 no .
O80 H75B 2.3237 no .
O80 H78A 2.5268 no .
O80 H78B 3.1558 no .
O80 H81 2.8536 no .
O81 H74A 3.2620 no .
O82 H48 3.3788 no .
O82 H50A 2.2746 no .
O82 H50B 3.5230 no .
O82 H66A 2.1999 no .
O82 H66B 3.4431 no .
N20 H15 2.7743 no .
N23 H26A 2.6674 no .
N23 H26B 2.6161 no .
N23 H28A 2.6655 no .
N23 H28B 2.6400 no .
N24 H26A 3.2990 no .
N24 H26B 2.7253 no .
N24 H27 3.2193 no .
N24 H28A 3.3043 no .
N24 H28B 2.6819 no .
N24 H31A 2.7889 no .
N24 H31B 2.6324 no .
N36 H11A 2.6922 no .
N36 H11B 2.6835 no .
N36 H15 3.2527 no .
N58 H51A 2.6923 no .
N58 H51B 2.6992 no .
N58 H54 3.2536 no .
N59 H54 2.7589 no .
N79 H72 3.2433 no .
N79 H73A 2.6224 no .
N79 H73B 3.3038 no .
N79 H76A 2.7051 no .
N79 H76B 3.2951 no .
N79 H78A 3.2675 no .
N79 H78B 2.6515 no .
N83 H73A 2.6741 no .
N83 H73B 2.6895 no .
N83 H76A 2.5859 no .
N83 H76B 2.6432 no .
C1 H3 3.2616 no .
C1 H5 3.2474 no .
C1 H8A 2.9836 no .
C1 H8B 2.7549 no .
C2 H4 3.2654 no .
C2 H6 3.2737 no .
C2 H8A 2.8489 no .
C2 H8B 2.7175 no .
C3 H1 3.2600 no .
C3 H5 3.2555 no .
C4 H6 3.2500 no .
C5 H1 3.2445 no .
C5 H3 3.2549 no .
C6 H4 3.2481 no .
C7 H1 2.7008 no .
C7 H3 2.6276 no .
C7 H11A 3.5629 no .
C7 H11B 2.8449 no .
C8 H1 2.5969 no .
C8 H11A 2.7557 no .
C8 H11B 2.7311 no .
C9 H8A 3.1821 no .
C9 H8B 2.4473 no .
C9 H16B 2.8432 no .
C10 H8A 2.6160 no .
C10 H8B 3.2567 no .
C10 H12A 2.8137 no .
C10 H12B 3.3794 no .
C10 H12C 2.7135 no .
C11 H8A 2.4971 no .
C11 H15 2.6950 no .
C12 H15 2.5293 no .
C13 H15 3.3160 no .
C13 H16A 3.2649 no .
C13 H16B 2.9396 no .
C14 H18A 2.6704 no .
C14 H18B 3.2540 no .
C14 H18C 2.7968 no .
C15 H11A 3.1293 no .
C15 H11B 3.1440 no .
C15 H12A 2.8956 no .
C15 H12C 2.7321 no .
C15 H18A 2.8915 no .
C15 H18C 3.1295 no .
C16 H23 2.8516 no .
C17 H23 3.1992 no .
C18 H15 2.8175 no .
C19 H16A 2.5317 no .
C19 H16B 2.6602 no .
C19 H23 2.5579 no .
C21 H16A 3.3933 no .
C21 H18A 3.2353 no .
C21 H18B 2.6823 no .
C21 H18C 3.1496 no .
C21 H23 2.4356 no .
C22 H18B 2.7576 no .
C22 H26A 3.3051 no .
C22 H27 2.5618 no .
C22 H28A 3.5977 no .
C25 H27 2.7585 no .
C25 H28B 3.2477 no .
C25 H29A 3.3030 no .
C25 H29B 2.7080 no .
C25 H31A 2.9676 no .
C25 H31B 2.7202 no .
C26 H23 2.7863 no .
C26 H28A 3.3484 no .
C26 H28B 2.7132 no .
C26 H29B 3.2498 no .
C27 H25A 2.7951 no .
C27 H25B 3.3770 no .
C27 H29A 3.3499 no .
C27 H29B 2.7171 no .
C28 H23 2.6349 no .
C28 H25A 3.3174 no .
C28 H26A 3.3422 no .
C28 H26B 2.7313 no .
C29 H25A 2.7255 no .
C29 H25B 3.3026 no .
C29 H26B 3.2852 no .
C29 H27 2.6989 no .
C30 H25A 3.0517 no .
C30 H25B 2.5777 no .
C30 H28B 3.5363 no .
C30 H29A 2.4935 no .
C30 H29B 3.0280 no .
C30 H32 2.7036 no .
C31 H25A 3.4893 no .
C31 H25B 2.4392 no .
C43 H45 3.2302 no .
C43 H48 3.2633 no .
C44 H49 3.2411 no .
C45 H43 3.2349 no .
C45 H48 3.2570 no .
C46 H44 3.2763 no .
C46 H49 3.2657 no .
C46 H50A 2.6636 no .
C46 H50B 2.9308 no .
C47 H45 2.6195 no .
C47 H48 2.7083 no .
C47 H51A 3.0093 no .
C48 H43 3.2631 no .
C48 H45 3.2524 no .
C48 H50A 2.6311 no .
C48 H50B 3.3840 no .
C49 H44 3.2452 no .
C50 H48 2.7420 no .
C50 H51A 2.7423 no .
C50 H51B 2.7751 no .
C51 H50B 2.4504 no .
C51 H54 2.6982 no .
C52 H54 2.5317 no .
C53 H50A 3.2474 no .
C53 H50B 2.5964 no .
C53 H52A 3.3720 no .
C53 H52B 2.7266 no .
C53 H52C 2.7803 no .
C54 H51A 3.1455 no .
C54 H51B 3.1280 no .
C54 H52B 2.7541 no .
C54 H52C 2.8701 no .
C54 H60A 2.9545 no .
C54 H60B 3.0457 no .
C55 H60A 2.7060 no .
C55 H60B 2.7610 no .
C55 H60C 3.2619 no .
C56 H54 3.3148 no .
C56 H66A 2.9457 no .
C56 H66B 3.1725 no .
C57 H50A 2.4785 no .
C57 H50B 3.2000 no .
C57 H66A 2.8028 no .
C57 H66B 3.5754 no .
C60 H54 2.8004 no .
C61 H66A 2.6911 no .
C61 H66B 2.5331 no .
C61 H83 2.5914 no .
C62 H60A 3.1851 no .
C62 H60B 3.1954 no .
C62 H60C 2.6737 no .
C62 H66B 3.4815 no .
C62 H83 2.4512 no .
C63 H60C 2.7307 no .
C63 H72 2.6226 no .
C63 H73A 3.5428 no .
C63 H73B 3.0205 no .
C66 H83 2.9466 no .
C67 H83 3.2480 no .
C72 H74A 3.3301 no .
C72 H74B 2.6351 no .
C72 H75A 2.7726 no .
C72 H75B 3.3676 no .
C73 H75A 3.2795 no .
C73 H76A 2.7330 no .
C73 H76B 3.3438 no .
C73 H83 2.9820 no .
C74 H72 2.6550 no .
C74 H75A 2.6385 no .
C74 H75B 3.2838 no .
C74 H76A 3.2770 no .
C74 H78B 2.7426 no .
C75 H72 2.7544 no .
C75 H73A 3.2102 no .
C75 H74A 3.2792 no .
C75 H74B 2.6080 no .
C76 H73A 2.7061 no .
C76 H73B 3.3497 no .
C76 H74B 3.1481 no .
C76 H83 2.4927 no .
C77 H73A 3.4278 no .
C77 H74A 2.6762 no .
C77 H74B 3.1873 no .
C77 H75A 3.0522 no .
C77 H75B 2.4858 no .
C77 H76A 3.4856 no .
C77 H81 2.6077 no .
C78 H74A 2.6841 no .
H1 H6 2.3285 no .
H1 H8A 2.5145 no .
H1 H8B 2.2345 no .
H3 H4 2.3285 no .
H4 H5 2.3311 no .
H5 H6 2.3259 no .
H8A H11A 2.1039 no .
H8A H11B 2.4508 no .
H8B H11A 3.5431 no .
H11A H12A 2.3224 no .
H11A H12B 2.3840 no .
H11A H12C 2.8508 no .
H11A H15 3.3585 no .
H11B H12A 2.8488 no .
H11B H12B 2.3050 no .
H11B H12C 2.4037 no .
H11B H15 3.3795 no .
H12A H15 2.4115 no .
H12B H15 3.4974 no .
H12C H15 2.2261 no .
H15 H18A 2.4867 no .
H15 H18C 2.7894 no .
H16A H23 2.8234 no .
H23 H26A 3.1099 no .
H23 H26B 2.6310 no .
H23 H27 2.7847 no .
H23 H28A 2.8710 no .
H23 H28B 2.4889 no .
H25A H26A 2.3342 no .
H25A H26B 2.8688 no .
H25A H27 2.6549 no .
H25A H29B 2.5976 no .
H25A H31A 3.2857 no .
H25A H31B 3.4500 no .
H25B H26A 2.4074 no .
H25B H26B 2.3313 no .
H25B H31A 2.4146 no .
H25B H31B 2.0580 no .
H26A H27 2.3514 no .
H26B H27 2.8752 no .
H26B H28B 2.5824 no .
H26B H31B 3.4089 no .
H27 H28A 2.3557 no .
H27 H28B 2.8700 no .
H27 H29B 2.5422 no .
H28A H29A 2.3859 no .
H28A H29B 2.3652 no .
H28B H29A 2.3647 no .
H28B H29B 2.8750 no .
H31A H32 2.1098 no .
H31B H32 2.6361 no .
H43 H44 2.3132 no .
H43 H49 2.3299 no .
H44 H45 2.3272 no .
H48 H49 2.3427 no .
H48 H50A 2.0755 no .
H48 H50B 3.1729 no .
H50A H51B 3.4947 no .
H50B H51A 2.3588 no .
H50B H51B 2.0941 no .
H51A H52A 2.3658 no .
H51A H52B 2.8526 no .
H51A H52C 2.3410 no .
H51A H54 3.3870 no .
H51B H52A 2.3234 no .
H51B H52B 2.3847 no .
H51B H52C 2.8515 no .
H51B H54 3.3564 no .
H52A H54 3.5006 no .
H52B H54 2.2402 no .
H52C H54 2.4004 no .
H54 H60A 2.5639 no .
H54 H60B 2.6738 no .
H66B H83 2.9552 no .
H72 H73A 2.8835 no .
H72 H73B 2.3784 no .
H72 H74A 3.5480 no .
H72 H74B 2.4384 no .
H72 H75A 2.6366 no .
H72 H76A 2.8692 no .
H72 H76B 2.3409 no .
H72 H83 2.7281 no .
H73A H74A 2.3936 no .
H73A H74B 2.8710 no .
H73A H76A 2.5785 no .
H73A H78B 3.4198 no .
H73A H83 2.9317 no .
H73B H74A 2.3559 no .
H73B H74B 2.3923 no .
H73B H83 3.3401 no .
H74A H75A 3.5173 no .
H74A H78A 3.5461 no .
H74A H78B 2.0909 no .
H74B H75A 2.4347 no .
H74B H75B 3.5217 no .
H74B H78B 3.4860 no .
H75A H76A 2.8665 no .
H75A H76B 2.3388 no .
H75B H76A 2.3356 no .
H75B H76B 2.3935 no .
H76A H83 2.3556 no .
H76B H83 2.6291 no .
H78A H81 2.1649 no .
H78B H81 2.6689 no .
F38 H3 3.0020 no 1_455
F38 H4 2.9966 no 1_455
F38 H49 2.8551 no 2_556
F38 H52B 3.0203 no .
F39 H3 3.4749 no 1_455
F39 H76A 3.4437 no 4_464
F40 H45 2.7967 no 4_564
F68 H3 3.5633 no 4_565
F68 H6 2.9625 no 2_646
F68 H12A 3.0042 no .
F68 H44 2.7686 no 1_655
F68 H45 2.7180 no 1_655
F69 H3 2.8074 no 4_565
F69 H31B 2.9690 no 4_665
F70 H28B 2.9449 no 4_665
O32 H16A 2.6283 no 1_455
O32 H16B 3.0281 no 1_455
O32 H66B 3.0378 no 4_464
O32 H78A 2.5568 no 4_364
O32 H81 2.8659 no 4_364
O33 H28A 3.3503 no 3_466
O33 H29A 2.5978 no 3_466
O33 H29B 2.9542 no 3_466
O33 H66B 2.5976 no 4_464
O33 H76B 2.8671 no 2_546
O33 H78A 3.5584 no 4_364
O33 H81 1.9152 no 4_364
O34 H48 3.5325 no .
O34 H50A 2.9338 no .
O34 H50B 2.8311 no .
O34 H54 3.2908 no 2_546
O34 H60A 2.4210 no 2_546
O34 H74A 3.0499 no 2_646
O34 H74B 2.7691 no 2_646
O35 H31B 3.5405 no 1_655
O35 H43 2.5731 no 2_556
O35 H49 2.9189 no 2_556
O35 H54 3.5465 no .
O35 H60B 2.9739 no .
O37 H51B 2.7866 no .
O37 H52B 3.0764 no .
O41 H25B 2.6997 no 1_655
O41 H26A 3.5286 no 1_655
O41 H26B 2.6723 no 1_655
O41 H31B 2.3819 no 1_655
O41 H52A 3.0761 no 1_655
O42 H12B 2.8899 no 1_455
O42 H73A 2.5688 no 1_455
O42 H74A 3.2721 no 1_455
O42 H78A 3.0883 no 1_455
O42 H78B 2.5707 no 1_455
O64 H1 3.0742 no .
O64 H8A 2.6265 no .
O64 H8B 3.3732 no .
O64 H11A 3.3724 no .
O64 H15 3.5289 no 2_656
O64 H18A 2.6682 no 2_656
O64 H25A 2.5552 no 2_556
O65 H11A 3.0298 no .
O65 H12A 2.8190 no .
O80 H16A 2.4557 no 4_665
O80 H31A 3.5039 no 4_765
O80 H32 1.9050 no 4_765
O80 H75A 2.4937 no 3_777
O80 H75B 3.1726 no 3_777
O81 H27 3.2968 no 2_656
O81 H28A 2.5706 no 2_656
O81 H29B 2.8560 no 2_656
O81 H32 3.0921 no 4_765
O81 H66B 2.5419 no 1_655
O82 H5 2.8921 no 2_646
O82 H6 2.7417 no 2_646
O82 H15 3.5987 no .
O82 H18C 2.7044 no .
O82 H78A 3.2741 no 1_455
O82 H78B 3.4298 no 1_455
N20 H31A 3.5814 no 1_655
N20 H50A 2.9595 no .
N20 H50B 3.5219 no .
N20 H74B 3.1664 no 2_646
N23 H50B 3.4129 no .
N23 H51B 3.1194 no .
N23 H74B 3.5051 no 2_646
N24 H72 3.5768 no 2_546
N24 H76B 3.5432 no 2_546
N36 H25B 3.3177 no 1_655
N36 H31B 3.2937 no 1_655
N36 H60B 3.5826 no .
N58 H78B 2.8975 no 1_455
N59 H8A 3.2066 no .
N59 H8B 3.0704 no .
N59 H27 3.2604 no 2_556
N79 H75B 3.4636 no 3_777
N83 H11A 3.1253 no .
N83 H25A 3.4920 no 2_556
N83 H29B 3.0677 no 2_556
C1 H18A 3.4371 no 2_656
C1 H18C 3.3148 no 2_656
C1 H52A 3.5889 no 1_655
C2 H52A 2.8911 no 1_655
C3 H52A 3.0403 no 1_655
C4 H44 3.5850 no 4_664
C5 H18C 3.4808 no 2_656
C5 H66A 3.4075 no 2_656
C6 H15 3.5877 no 2_656
C6 H18A 3.5600 no 2_656
C6 H18C 2.8584 no 2_656
C6 H66A 3.4414 no 2_656
C7 H31B 3.2900 no 1_655
C7 H52A 2.9472 no 1_655
C8 H60B 3.1581 no .
C9 H31A 3.3214 no 1_655
C9 H31B 3.1640 no 1_655
C9 H60B 3.4488 no .
C10 H25B 2.8806 no 1_655
C11 H25B 3.3376 no 1_655
C11 H26A 3.2022 no 1_655
C11 H51A 3.3209 no 1_655
C12 H26A 3.0796 no 1_655
C12 H45 3.1352 no 1_655
C12 H51A 3.3719 no 1_655
C13 H31A 2.9276 no 1_655
C13 H31B 3.4686 no 1_655
C14 H25B 3.5330 no 1_655
C14 H31A 3.1137 no 1_655
C15 H6 3.5889 no 2_646
C15 H25A 3.5437 no 1_655
C15 H25B 3.0065 no 1_655
C16 H32 3.0810 no 1_655
C18 H6 3.4281 no 2_646
C18 H50A 2.9490 no .
C18 H52C 3.2091 no 2_546
C18 H72 3.5035 no 2_646
C18 H73B 3.1766 no 2_646
C18 H74B 3.0348 no 2_646
C19 H31A 3.3109 no 1_655
C19 H51B 3.0736 no .
C21 H50A 3.1665 no .
C21 H50B 3.0466 no .
C21 H51B 3.2335 no .
C21 H74B 3.0474 no 2_646
C22 H50A 3.2304 no .
C22 H50B 2.7917 no .
C22 H51B 3.2138 no .
C22 H60A 3.3867 no 2_546
C22 H74A 3.5938 no 2_646
C22 H74B 2.7919 no 2_646
C25 H11B 3.5420 no 1_455
C25 H12C 3.3865 no 1_455
C25 H60C 3.5265 no 2_546
C26 H11B 3.2043 no 1_455
C26 H12C 3.3663 no 1_455
C26 H51B 3.3452 no .
C27 H60A 3.2691 no 2_546
C28 H75B 3.2538 no 4_464
C28 H76A 3.3763 no 4_464
C28 H76B 3.0415 no 4_464
C28 H81 3.2553 no 2_646
C29 H29A 3.1213 no 3_466
C29 H76B 3.2178 no 4_464
C29 H81 3.1919 no 2_646
C30 H29A 3.4969 no 3_466
C30 H66B 3.2484 no 4_464
C30 H72 3.5648 no 2_546
C30 H76B 3.1810 no 2_546
C30 H81 2.9640 no 4_364
C31 H16A 3.3858 no 1_455
C31 H81 3.4441 no 4_364
C43 H8B 3.5401 no 2_546
C43 H60B 3.1669 no 2_546
C44 H4 3.3965 no 4_465
C45 H12A 3.2914 no 1_455
C45 H12B 2.9966 no 1_455
C46 H12B 3.1276 no 1_455
C47 H12B 2.8591 no 1_455
C47 H78B 3.3482 no 1_455
C48 H60A 3.5440 no 2_546
C48 H60B 3.2988 no 2_546
C49 H52B 3.5331 no 2_546
C49 H54 3.4750 no 2_546
C49 H60B 2.9504 no 2_546
C50 H12B 3.4757 no 1_455
C50 H18C 3.3684 no .
C51 H11B 3.3375 no 1_455
C51 H12B 3.5308 no 1_455
C51 H26A 3.5376 no .
C51 H73B 3.5330 no 1_455
C52 H11B 3.4822 no 1_455
C52 H18B 3.5048 no 2_556
C52 H73B 3.3717 no 1_455
C53 H74A 3.2579 no 1_455
C53 H78B 3.1171 no 1_455
C54 H74A 3.2252 no 1_455
C54 H78B 3.2513 no 1_455
C55 H78B 3.1371 no 1_455
C56 H78A 3.4503 no 1_455
C56 H78B 2.8899 no 1_455
C57 H18C 3.3416 no .
C57 H78A 3.2059 no 1_455
C57 H78B 2.7961 no 1_455
C60 H8A 3.5084 no .
C60 H8B 2.8976 no .
C60 H12C 3.5708 no 2_656
C60 H25A 3.4604 no 2_556
C60 H27 2.9622 no 2_556
C61 H11A 3.0600 no .
C61 H12A 3.5958 no .
C62 H8A 2.9972 no .
C62 H8B 3.5506 no .
C62 H11A 2.9654 no .
C62 H29B 3.2942 no 2_556
C63 H8A 2.8591 no .
C63 H11A 2.8778 no .
C63 H25A 2.9344 no 2_556
C63 H29B 3.1257 no 2_556
C66 H6 3.4648 no 2_646
C66 H78A 3.2078 no 1_455
C66 H81 3.2546 no 1_455
C72 H18A 3.5229 no 2_656
C73 H11A 3.4486 no .
C73 H18A 3.3645 no 2_656
C73 H18B 3.3012 no 2_656
C73 H51A 3.3457 no 1_655
C73 H52C 3.4908 no 1_655
C74 H18B 3.0323 no 2_656
C75 H28A 3.2327 no 4_665
C75 H28B 3.5843 no 4_665
C75 H75A 3.5694 no 3_777
C75 H75B 3.2263 no 3_777
C76 H28A 3.2297 no 4_665
C76 H28B 3.1224 no 4_665
C76 H29A 3.4232 no 4_665
C77 H16A 3.4633 no 4_665
C77 H28A 3.5584 no 2_656
C77 H32 2.6882 no 4_765
C77 H75A 3.3028 no 3_777
C77 H75B 3.4225 no 3_777
C78 H32 2.7589 no 4_765
C78 H66A 3.5808 no 1_655
C78 H66B 3.0337 no 1_655
H1 O64 3.0742 no .
H1 H15 3.4208 no 2_656
H1 H18A 3.1381 no 2_656
H1 H18C 3.4224 no 2_656
H1 H60B 3.4068 no .
H1 H60C 3.2395 no .
H3 F38 3.0020 no 1_655
H3 F39 3.4749 no 1_655
H3 F68 3.5633 no 4_564
H3 F69 2.8074 no 4_564
H3 H52A 3.1298 no 1_655
H4 F38 2.9966 no 1_655
H4 C44 3.3965 no 4_664
H4 H43 3.4075 no 4_664
H4 H44 2.7845 no 4_664
H5 O82 2.8921 no 2_656
H5 H48 3.4722 no 2_656
H5 H66A 2.7711 no 2_656
H6 F68 2.9625 no 2_656
H6 O82 2.7417 no 2_656
H6 C15 3.5889 no 2_656
H6 C18 3.4281 no 2_656
H6 C66 3.4648 no 2_656
H6 H12A 3.0902 no 2_656
H6 H15 2.8458 no 2_656
H6 H18A 3.3722 no 2_656
H6 H18C 2.6529 no 2_656
H6 H66A 2.8413 no 2_656
H8A O64 2.6265 no .
H8A N59 3.2066 no .
H8A C60 3.5084 no .
H8A C62 2.9972 no .
H8A C63 2.8591 no .
H8A H52A 3.4409 no 1_655
H8A H60B 3.3451 no .
H8A H60C 3.3592 no .
H8A H73B 3.5005 no .
H8B O64 3.3732 no .
H8B N59 3.0704 no .
H8B C43 3.5401 no 2_556
H8B C60 2.8976 no .
H8B C62 3.5506 no .
H8B H43 3.2689 no 2_556
H8B H60B 2.3204 no .
H8B H60C 2.9876 no .
H11A O64 3.3724 no .
H11A O65 3.0298 no .
H11A N83 3.1253 no .
H11A C61 3.0600 no .
H11A C62 2.9654 no .
H11A C63 2.8778 no .
H11A C73 3.4486 no .
H11A H51A 3.3420 no 1_655
H11A H73A 3.1358 no .
H11A H73B 3.0193 no .
H11A H83 3.2892 no .
H11B C25 3.5420 no 1_655
H11B C26 3.2043 no 1_655
H11B C51 3.3375 no 1_655
H11B C52 3.4822 no 1_655
H11B H25B 3.0127 no 1_655
H11B H26A 2.6016 no 1_655
H11B H26B 3.1381 no 1_655
H11B H51A 2.7612 no 1_655
H11B H51B 3.3144 no 1_655
H11B H52A 2.8533 no 1_655
H12A F68 3.0042 no .
H12A O65 2.8190 no .
H12A C45 3.2914 no 1_655
H12A C61 3.5958 no .
H12A H6 3.0902 no 2_646
H12A H45 2.7928 no 1_655
H12B O42 2.8899 no 1_655
H12B C45 2.9966 no 1_655
H12B C46 3.1276 no 1_655
H12B C47 2.8591 no 1_655
H12B C50 3.4757 no 1_655
H12B C51 3.5308 no 1_655
H12B H26A 3.0930 no 1_655
H12B H45 2.6433 no 1_655
H12B H50B 3.0384 no 1_655
H12B H51A 2.6511 no 1_655
H12B H51B 3.5697 no 1_655
H12B H73A 3.2025 no .
H12C C25 3.3865 no 1_655
H12C C26 3.3663 no 1_655
H12C C60 3.5708 no 2_646
H12C H25A 3.0406 no 1_655
H12C H25B 3.2357 no 1_655
H12C H26A 2.5755 no 1_655
H12C H45 3.5762 no 1_655
H12C H60C 2.8169 no 2_646
H15 O64 3.5289 no 2_646
H15 O82 3.5987 no .
H15 C6 3.5877 no 2_646
H15 H1 3.4208 no 2_646
H15 H6 2.8458 no 2_646
H15 H25A 3.3871 no 1_655
H15 H25B 3.2819 no 1_655
H16A O32 2.6283 no 1_655
H16A O80 2.4557 no 4_464
H16A C31 3.3858 no 1_655
H16A C77 3.4633 no 4_464
H16A H31A 3.0922 no 1_655
H16A H32 2.2492 no 1_655
H16B O32 3.0281 no 1_655
H16B H31A 3.5764 no 1_655
H16B H32 3.0895 no 1_655
H16B H43 3.2384 no 2_556
H16B H49 3.2311 no 2_556
H18A O64 2.6682 no 2_646
H18A C1 3.4371 no 2_646
H18A C6 3.5600 no 2_646
H18A C72 3.5229 no 2_646
H18A C73 3.3645 no 2_646
H18A H1 3.1381 no 2_646
H18A H6 3.3722 no 2_646
H18A H52C 3.3230 no 2_546
H18A H72 2.9047 no 2_646
H18A H73B 2.7215 no 2_646
H18A H74B 3.1158 no 2_646
H18B C52 3.5048 no 2_546
H18B C73 3.3012 no 2_646
H18B C74 3.0323 no 2_646
H18B H48 3.4425 no .
H18B H50A 3.0346 no .
H18B H52C 2.5392 no 2_546
H18B H72 3.5307 no 2_646
H18B H73B 2.7436 no 2_646
H18B H74A 3.0149 no 2_646
H18B H74B 2.4676 no 2_646
H18C O82 2.7044 no .
H18C C1 3.3148 no 2_646
H18C C5 3.4808 no 2_646
H18C C6 2.8584 no 2_646
H18C C50 3.3684 no .
H18C C57 3.3416 no .
H18C H1 3.4224 no 2_646
H18C H6 2.6529 no 2_646
H18C H48 3.0797 no .
H18C H50A 2.4631 no .
H18C H52C 3.2964 no 2_546
H23 H51B 3.0939 no .
H25A O64 2.5552 no 2_546
H25A N83 3.4920 no 2_546
H25A C15 3.5437 no 1_455
H25A C60 3.4604 no 2_546
H25A C63 2.9344 no 2_546
H25A H12C 3.0406 no 1_455
H25A H15 3.3871 no 1_455
H25A H60A 3.5641 no 2_546
H25A H60C 2.6886 no 2_546
H25A H72 3.2076 no 2_546
H25B O41 2.6997 no 1_455
H25B N36 3.3177 no 1_455
H25B C10 2.8806 no 1_455
H25B C11 3.3376 no 1_455
H25B C14 3.5330 no 1_455
H25B C15 3.0065 no 1_455
H25B H11B 3.0127 no 1_455
H25B H12C 3.2357 no 1_455
H25B H15 3.2819 no 1_455
H26A O41 3.5286 no 1_455
H26A C11 3.2022 no 1_455
H26A C12 3.0796 no 1_455
H26A C51 3.5376 no .
H26A H11B 2.6016 no 1_455
H26A H12B 3.0930 no 1_455
H26A H12C 2.5755 no 1_455
H26A H50B 3.1305 no .
H26A H51A 3.4010 no .
H26A H51B 2.8110 no .
H26A H60A 3.3118 no 2_546
H26A H60C 3.2623 no 2_546
H26B O41 2.6723 no 1_455
H26B H11B 3.1381 no 1_455
H26B H51B 3.1042 no .
H26B H52A 3.4222 no .
H27 O81 3.2968 no 2_646
H27 N59 3.2604 no 2_546
H27 C60 2.9622 no 2_546
H27 H60A 2.3969 no 2_546
H27 H60C 2.9406 no 2_546
H28A O33 3.3503 no 3_466
H28A O81 2.5706 no 2_646
H28A C75 3.2327 no 4_464
H28A C76 3.2297 no 4_464
H28A C77 3.5584 no 2_646
H28A H75A 3.5108 no 4_464
H28A H75B 2.5710 no 4_464
H28A H76A 3.2721 no 4_464
H28A H76B 2.7158 no 4_464
H28A H81 2.5460 no 2_646
H28B F70 2.9449 no 4_464
H28B C75 3.5843 no 4_464
H28B C76 3.1224 no 4_464
H28B H75B 3.0334 no 4_464
H28B H76A 2.6926 no 4_464
H28B H76B 2.8061 no 4_464
H29A O33 2.5978 no 3_466
H29A C29 3.1213 no 3_466
H29A C30 3.4969 no 3_466
H29A C76 3.4232 no 4_464
H29A H29A 2.2835 no 3_466
H29A H29B 3.2160 no 3_466
H29A H76A 3.4741 no 4_464
H29A H76B 3.4052 no 2_546
H29A H76B 2.5455 no 4_464
H29A H81 3.1604 no 2_646
H29B O33 2.9542 no 3_466
H29B O81 2.8560 no 2_646
H29B N83 3.0677 no 2_546
H29B C62 3.2942 no 2_546
H29B C63 3.1257 no 2_546
H29B H29A 3.2160 no 3_466
H29B H76B 3.3812 no 2_546
H29B H81 2.7247 no 2_646
H29B H83 3.0162 no 2_546
H31A O80 3.5039 no 4_364
H31A N20 3.5814 no 1_455
H31A C9 3.3214 no 1_455
H31A C13 2.9276 no 1_455
H31A C14 3.1137 no 1_455
H31A C19 3.3109 no 1_455
H31A H16A 3.0922 no 1_455
H31A H16B 3.5764 no 1_455
H31A H72 3.1050 no 2_546
H31A H75A 3.3900 no 2_546
H31B F69 2.9690 no 4_464
H31B O35 3.5405 no 1_455
H31B O41 2.3819 no 1_455
H31B N36 3.2937 no 1_455
H31B C7 3.2900 no 1_455
H31B C9 3.1640 no 1_455
H31B C13 3.4686 no 1_455
H32 O80 1.9050 no 4_364
H32 O81 3.0921 no 4_364
H32 C16 3.0810 no 1_455
H32 C77 2.6882 no 4_364
H32 C78 2.7589 no 4_364
H32 H16A 2.2492 no 1_455
H32 H16B 3.0895 no 1_455
H32 H66B 3.3584 no 4_464
H32 H75A 3.2552 no 2_546
H32 H78A 2.3085 no 4_364
H32 H81 2.5857 no 4_364
H43 O35 2.5731 no 2_546
H43 H4 3.4075 no 4_465
H43 H8B 3.2689 no 2_546
H43 H16B 3.2384 no 2_546
H43 H60B 3.4756 no 2_546
H44 F68 2.7686 no 1_455
H44 C4 3.5850 no 4_465
H44 H4 2.7845 no 4_465
H45 F40 2.7967 no 4_565
H45 F68 2.7180 no 1_455
H45 C12 3.1352 no 1_455
H45 H12A 2.7928 no 1_455
H45 H12B 2.6433 no 1_455
H45 H12C 3.5762 no 1_455
H48 O34 3.5325 no .
H48 H5 3.4722 no 2_646
H48 H18B 3.4425 no .
H48 H18C 3.0797 no .
H48 H52B 3.5025 no 2_546
H48 H54 3.5000 no 2_546
H48 H60A 3.5881 no 2_546
H49 F38 2.8551 no 2_546
H49 O35 2.9189 no 2_546
H49 H16B 3.2311 no 2_546
H49 H52B 2.7069 no 2_546
H49 H54 2.9957 no 2_546
H49 H60B 3.1390 no 2_546
H50A O34 2.9338 no .
H50A N20 2.9595 no .
H50A C18 2.9490 no .
H50A C21 3.1665 no .
H50A C22 3.2304 no .
H50A H18B 3.0346 no .
H50A H18C 2.4631 no .
H50B O34 2.8311 no .
H50B N20 3.5219 no .
H50B N23 3.4129 no .
H50B C21 3.0466 no .
H50B C22 2.7917 no .
H50B H12B 3.0384 no 1_455
H50B H26A 3.1305 no .
H51A C11 3.3209 no 1_455
H51A C12 3.3719 no 1_455
H51A C73 3.3457 no 1_455
H51A H11A 3.3420 no 1_455
H51A H11B 2.7612 no 1_455
H51A H12B 2.6511 no 1_455
H51A H26A 3.4010 no .
H51A H73A 2.9865 no 1_455
H51A H73B 2.9245 no 1_455
H51A H74A 3.3333 no 1_455
H51B O37 2.7866 no .
H51B N23 3.1194 no .
H51B C19 3.0736 no .
H51B C21 3.2335 no .
H51B C22 3.2138 no .
H51B C26 3.3452 no .
H51B H11B 3.3144 no 1_455
H51B H12B 3.5697 no 1_455
H51B H23 3.0939 no .
H51B H26A 2.8110 no .
H51B H26B 3.1042 no .
H52A O41 3.0761 no 1_455
H52A C1 3.5889 no 1_455
H52A C2 2.8911 no 1_455
H52A C3 3.0403 no 1_455
H52A C7 2.9472 no 1_455
H52A H3 3.1298 no 1_455
H52A H8A 3.4409 no 1_455
H52A H11B 2.8533 no 1_455
H52A H26B 3.4222 no .
H52A H73B 3.5288 no 1_455
H52B F38 3.0203 no .
H52B O37 3.0764 no .
H52B C49 3.5331 no 2_556
H52B H48 3.5025 no 2_556
H52B H49 2.7069 no 2_556
H52C C18 3.2091 no 2_556
H52C C73 3.4908 no 1_455
H52C H18A 3.3230 no 2_556
H52C H18B 2.5392 no 2_556
H52C H18C 3.2964 no 2_556
H52C H73B 2.7006 no 1_455
H52C H74A 3.1797 no 1_455
H54 O34 3.2908 no 2_556
H54 O35 3.5465 no .
H54 C49 3.4750 no 2_556
H54 H48 3.5000 no 2_556
H54 H49 2.9957 no 2_556
H54 H74A 3.3630 no 1_455
H60A O34 2.4210 no 2_556
H60A C22 3.3867 no 2_556
H60A C27 3.2691 no 2_556
H60A C48 3.5440 no 2_556
H60A H25A 3.5641 no 2_556
H60A H26A 3.3118 no 2_556
H60A H27 2.3969 no 2_556
H60A H48 3.5881 no 2_556
H60B O35 2.9739 no .
H60B N36 3.5826 no .
H60B C8 3.1581 no .
H60B C9 3.4488 no .
H60B C43 3.1669 no 2_556
H60B C48 3.2988 no 2_556
H60B C49 2.9504 no 2_556
H60B H1 3.4068 no .
H60B H8A 3.3451 no .
H60B H8B 2.3204 no .
H60B H43 3.4756 no 2_556
H60B H49 3.1390 no 2_556
H60C C25 3.5265 no 2_556
H60C H1 3.2395 no .
H60C H8A 3.3592 no .
H60C H8B 2.9876 no .
H60C H12C 2.8169 no 2_656
H60C H25A 2.6886 no 2_556
H60C H26A 3.2623 no 2_556
H60C H27 2.9406 no 2_556
H66A C5 3.4075 no 2_646
H66A C6 3.4414 no 2_646
H66A C78 3.5808 no 1_455
H66A H5 2.7711 no 2_646
H66A H6 2.8413 no 2_646
H66A H78A 2.9085 no 1_455
H66B O32 3.0378 no 4_665
H66B O33 2.5976 no 4_665
H66B O81 2.5419 no 1_455
H66B C30 3.2484 no 4_665
H66B C78 3.0337 no 1_455
H66B H32 3.3584 no 4_665
H66B H78A 2.6152 no 1_455
H66B H78B 3.5201 no 1_455
H66B H81 2.2948 no 1_455
H72 N24 3.5768 no 2_556
H72 C18 3.5035 no 2_656
H72 C30 3.5648 no 2_556
H72 H18A 2.9047 no 2_656
H72 H18B 3.5307 no 2_656
H72 H25A 3.2076 no 2_556
H72 H31A 3.1050 no 2_556
H73A O42 2.5688 no 1_655
H73A H11A 3.1358 no .
H73A H12B 3.2025 no .
H73A H51A 2.9865 no 1_655
H73B C18 3.1766 no 2_656
H73B C51 3.5330 no 1_655
H73B C52 3.3717 no 1_655
H73B H8A 3.5005 no .
H73B H11A 3.0193 no .
H73B H18A 2.7215 no 2_656
H73B H18B 2.7436 no 2_656
H73B H51A 2.9245 no 1_655
H73B H52A 3.5288 no 1_655
H73B H52C 2.7006 no 1_655
H74A O34 3.0499 no 2_656
H74A O42 3.2721 no 1_655
H74A C22 3.5938 no 2_656
H74A C53 3.2579 no 1_655
H74A C54 3.2252 no 1_655
H74A H18B 3.0149 no 2_656
H74A H51A 3.3333 no 1_655
H74A H52C 3.1797 no 1_655
H74A H54 3.3630 no 1_655
H74B O34 2.7691 no 2_656
H74B N20 3.1664 no 2_656
H74B N23 3.5051 no 2_656
H74B C18 3.0348 no 2_656
H74B C21 3.0474 no 2_656
H74B C22 2.7919 no 2_656
H74B H18A 3.1158 no 2_656
H74B H18B 2.4676 no 2_656
H75A O80 2.4937 no 3_777
H75A C75 3.5694 no 3_777
H75A C77 3.3028 no 3_777
H75A H28A 3.5108 no 4_665
H75A H31A 3.3900 no 2_556
H75A H32 3.2552 no 2_556
H75A H75B 2.8840 no 3_777
H75B O80 3.1726 no 3_777
H75B N79 3.4636 no 3_777
H75B C28 3.2538 no 4_665
H75B C75 3.2263 no 3_777
H75B C77 3.4225 no 3_777
H75B H28A 2.5710 no 4_665
H75B H28B 3.0334 no 4_665
H75B H75A 2.8840 no 3_777
H75B H75B 2.9249 no 3_777
H76A F39 3.4437 no 4_665
H76A C28 3.3763 no 4_665
H76A H28A 3.2721 no 4_665
H76A H28B 2.6926 no 4_665
H76A H29A 3.4741 no 4_665
H76B O33 2.8671 no 2_556
H76B N24 3.5432 no 2_556
H76B C28 3.0415 no 4_665
H76B C29 3.2178 no 4_665
H76B C30 3.1810 no 2_556
H76B H28A 2.7158 no 4_665
H76B H28B 2.8061 no 4_665
H76B H29A 3.4052 no 2_556
H76B H29A 2.5455 no 4_665
H76B H29B 3.3812 no 2_556
H76B H81 3.5260 no 3_777
H78A O32 2.5568 no 4_765
H78A O33 3.5584 no 4_765
H78A O42 3.0883 no 1_655
H78A O82 3.2741 no 1_655
H78A C56 3.4503 no 1_655
H78A C57 3.2059 no 1_655
H78A C66 3.2078 no 1_655
H78A H32 2.3085 no 4_765
H78A H66A 2.9085 no 1_655
H78A H66B 2.6152 no 1_655
H78B O42 2.5707 no 1_655
H78B O82 3.4298 no 1_655
H78B N58 2.8975 no 1_655
H78B C47 3.3482 no 1_655
H78B C53 3.1171 no 1_655
H78B C54 3.2513 no 1_655
H78B C55 3.1371 no 1_655
H78B C56 2.8899 no 1_655
H78B C57 2.7961 no 1_655
H78B H66B 3.5201 no 1_655
H81 O32 2.8659 no 4_765
H81 O33 1.9152 no 4_765
H81 C28 3.2553 no 2_656
H81 C29 3.1919 no 2_656
H81 C30 2.9640 no 4_765
H81 C31 3.4442 no 4_765
H81 C66 3.2546 no 1_655
H81 H28A 2.5460 no 2_656
H81 H29A 3.1604 no 2_656
H81 H29B 2.7247 no 2_656
H81 H32 2.5857 no 4_765
H81 H66B 2.2948 no 1_655
H81 H76B 3.5260 no 3_777
H83 H11A 3.2892 no .
H83 H29B 3.0162 no 2_556

loop_
_geom_hbond_atom_site_label_D
_geom_hbond_atom_site_label_H
_geom_hbond_atom_site_label_A
_geom_hbond_site_symmetry_A
_geom_hbond_distance_DA
_geom_hbond_distance_DH
_geom_hbond_distance_HA
_geom_hbond_angle_DHA
_geom_hbond_publ_flag
O32 H32 O80 4_364 2.735(3) 0.840 1.905 169.3 no
O81 H81 O33 4_765 2.735(3) 0.840 1.915 164.8 no
N23 H23 O37 . 2.788(3) 0.880 2.113 133.0 no
N83 H83 O65 . 2.811(3) 0.880 2.168 129.4 no

loop_
_geom_torsion_atom_site_label_1
_geom_torsion_atom_site_label_2
_geom_torsion_atom_site_label_3
_geom_torsion_atom_site_label_4
_geom_torsion
_geom_torsion_publ_flag
C16 O37 C19 C13 63.8(3) no
C16 O37 C19 C21 -121.3(3) no
C19 O37 C16 C17 170.56(17) no
C61 O65 C66 C67 -168.21(17) no
C66 O65 C61 C56 -56.0(3) no
C66 O65 C61 C62 128.4(3) no
C18 N20 C14 C13 179.13(19) no
C18 N20 C14 C15 -1.2(4) no
C14 N20 C21 C19 -0.0(3) no
C14 N20 C21 C22 -174.6(2) no
C21 N20 C14 C13 0.7(3) no
C21 N20 C14 C15 -179.6(3) no
C18 N20 C21 C19 -178.4(2) no
C18 N20 C21 C22 7.1(4) no
C22 N23 C27 C26 106.5(3) no
C22 N23 C27 C28 -132.0(3) no
C27 N23 C22 O34 5.7(4) no
C27 N23 C22 C21 -173.3(2) no
C25 N24 C29 C28 -57.2(3) no
C29 N24 C25 C26 54.3(3) no
C25 N24 C30 O33 -174.5(3) no
C25 N24 C30 C31 5.7(4) no
C30 N24 C25 C26 -131.1(3) no
C29 N24 C30 O33 -0.2(4) no
C29 N24 C30 C31 -179.95(19) no
C30 N24 C29 C28 127.9(2) no
C8 N36 C9 O35 -0.5(4) no
C8 N36 C9 C13 -179.78(19) no
C9 N36 C8 C7 -91.7(3) no
C8 N36 C10 C11 0.6(4) no
C8 N36 C10 C15 179.8(2) no
C10 N36 C8 C7 86.0(3) no
C9 N36 C10 C11 178.0(2) no
C9 N36 C10 C15 -2.7(4) no
C10 N36 C9 O35 -178.1(3) no
C10 N36 C9 C13 2.6(4) no
C50 N58 C53 C51 -1.5(4) no
C50 N58 C53 C54 179.6(2) no
C53 N58 C50 C47 -92.9(3) no
C50 N58 C57 O82 2.3(4) no
C50 N58 C57 C56 -178.31(19) no
C57 N58 C50 C47 83.5(3) no
C53 N58 C57 O82 178.7(3) no
C53 N58 C57 C56 -2.0(4) no
C57 N58 C53 C51 -177.6(2) no
C57 N58 C53 C54 3.6(4) no
C60 N59 C55 C54 1.7(4) no
C60 N59 C55 C56 -177.88(19) no
C55 N59 C62 C61 1.0(3) no
C55 N59 C62 C63 177.0(2) no
C62 N59 C55 C54 176.9(3) no
C62 N59 C55 C56 -2.6(3) no
C60 N59 C62 C61 175.9(2) no
C60 N59 C62 C63 -8.1(4) no
C74 N79 C75 C76 58.6(3) no
C75 N79 C74 C73 -64.1(3) no
C74 N79 C77 O80 -179.6(3) no
C74 N79 C77 C78 3.0(4) no
C77 N79 C74 C73 116.8(3) no
C75 N79 C77 O80 1.4(4) no
C75 N79 C77 C78 -176.0(2) no
C77 N79 C75 C76 -122.3(3) no
C63 N83 C72 C73 -80.7(3) no
C63 N83 C72 C76 158.1(2) no
C72 N83 C63 O64 -3.8(4) no
C72 N83 C63 C62 175.9(2) no
C2 C1 C6 C5 -0.7(4) no
C6 C1 C2 C3 0.1(4) no
C6 C1 C2 C7 178.1(2) no
C1 C2 C3 C4 0.9(4) no
C1 C2 C7 O41 -176.2(2) no
C1 C2 C7 C8 1.5(3) no
C3 C2 C7 O41 1.8(4) no
C3 C2 C7 C8 179.5(2) no
C7 C2 C3 C4 -177.1(2) no
C2 C3 C4 C5 -1.4(5) no
C3 C4 C5 C6 0.9(5) no
C4 C5 C6 C1 0.2(5) no
O41 C7 C8 N36 -12.3(3) no
C2 C7 C8 N36 169.96(17) no
O35 C9 C13 C14 -179.5(3) no
O35 C9 C13 C19 -1.0(5) no
N36 C9 C13 C14 -0.3(4) no
N36 C9 C13 C19 178.2(3) no
N36 C10 C11 C12 -179.3(2) no
N36 C10 C15 C14 0.4(4) no
C11 C10 C15 C14 179.6(2) no
C15 C10 C11 C12 1.4(4) no
C9 C13 C14 N20 177.8(2) no
C9 C13 C14 C15 -1.9(4) no
C9 C13 C19 O37 -2.2(5) no
C9 C13 C19 C21 -177.7(3) no
C14 C13 C19 O37 176.5(3) no
C14 C13 C19 C21 1.0(3) no
C19 C13 C14 N20 -1.0(3) no
C19 C13 C14 C15 179.3(2) no
N20 C14 C15 C10 -177.8(3) no
C13 C14 C15 C10 1.8(4) no
O37 C16 C17 F38 64.6(3) no
O37 C16 C17 F39 -55.0(3) no
O37 C16 C17 F40 -175.6(2) no
O37 C19 C21 N20 -176.28(19) no
O37 C19 C21 C22 -2.1(4) no
C13 C19 C21 N20 -0.6(3) no
C13 C19 C21 C22 173.6(2) no
N20 C21 C22 O34 9.3(4) no
N20 C21 C22 N23 -171.7(2) no
C19 C21 C22 O34 -164.0(3) no
C19 C21 C22 N23 15.0(4) no
N24 C25 C26 C27 -52.2(3) no
C25 C26 C27 N23 176.46(18) no
C25 C26 C27 C28 54.3(3) no
N23 C27 C28 C29 -178.24(17) no
C26 C27 C28 C29 -56.6(3) no
C27 C28 C29 N24 57.4(3) no
O33 C30 C31 O32 -12.7(4) no
N24 C30 C31 O32 167.1(2) no
C44 C43 C49 C48 0.0(5) no
C49 C43 C44 C45 -0.0(5) no
C43 C44 C45 C46 0.3(4) no
C44 C45 C46 C47 179.6(2) no
C44 C45 C46 C48 -0.6(4) no
C45 C46 C47 O42 24.3(4) no
C45 C46 C47 C50 -150.2(2) no
C45 C46 C48 C49 0.6(4) no
C47 C46 C48 C49 -179.6(2) no
C48 C46 C47 O42 -155.5(3) no
C48 C46 C47 C50 30.0(4) no
O42 C47 C50 N58 26.1(3) no
C46 C47 C50 N58 -159.29(18) no
C46 C48 C49 C43 -0.3(5) no
C52 C51 C53 N58 179.5(2) no
C52 C51 C53 C54 -1.7(4) no
N58 C53 C54 C55 -1.6(4) no
C51 C53 C54 C55 179.7(2) no
C53 C54 C55 N59 178.7(3) no
C53 C54 C55 C56 -1.8(4) no
N59 C55 C56 C57 -177.03(19) no
N59 C55 C56 C61 3.1(3) no
C54 C55 C56 C57 3.4(4) no
C54 C55 C56 C61 -176.4(2) no
C55 C56 C57 O82 177.9(3) no
C55 C56 C57 N58 -1.5(4) no
C55 C56 C61 O65 -178.6(3) no
C55 C56 C61 C62 -2.5(3) no
C57 C56 C61 O65 1.6(5) no
C57 C56 C61 C62 177.7(3) no
C61 C56 C57 O82 -2.3(5) no
C61 C56 C57 N58 178.3(3) no
O65 C61 C62 N59 177.3(2) no
O65 C61 C62 C63 1.6(4) no
C56 C61 C62 N59 1.0(3) no
C56 C61 C62 C63 -174.8(2) no
N59 C62 C63 O64 -16.2(4) no
N59 C62 C63 N83 164.2(2) no
C61 C62 C63 O64 158.9(3) no
C61 C62 C63 N83 -20.7(4) no
O65 C66 C67 F68 -59.4(3) no
O65 C66 C67 F69 179.97(19) no
O65 C66 C67 F70 60.3(3) no
N83 C72 C73 C74 -178.90(18) no
N83 C72 C76 C75 176.09(19) no
C73 C72 C76 C75 53.6(3) no
C76 C72 C73 C74 -57.9(3) no
C72 C73 C74 N79 63.0(3) no
N79 C75 C76 C72 -54.0(3) no
O80 C77 C78 O81 -82.5(3) no
N79 C77 C78 O81 95.1(3) no
